data_7016032
loop_
_publ_author_name
'Watanabe, Takahito'
'Kurogi, Takashi'
'Ishida, Yutaka'
'Kawaguchi, Hiroyuki'

_publ_section_title
;
 Insertion and reduction chemistry of isocyanide with a cyclometalated
 ditantalum hydride complex.
;
_journal_issue 30
_journal_name_full 'Dalton transactions (Cambridge, England : 2003)'
_journal_page_first 7701
_journal_page_last 7703
_journal_paper_doi 10.1039/c1dt10040h
_journal_volume 40
_journal_year 2011
_chemical_formula_moiety '(C73 H95 N O6 Ta2), (C20 H40 Na O8), 2(C4 H8 O)'
_chemical_formula_sum 'C101 H151 N Na O16 Ta2'
_chemical_formula_weight 2020.19
_chemical_name_systematic
;
?
;
_space_group_IT_number 2
_symmetry_cell_setting triclinic
_symmetry_space_group_name_Hall '-P 1'
_symmetry_space_group_name_H-M 'P -1'
_atom_sites_solution_hydrogens geom
_atom_sites_solution_primary direct
_atom_sites_solution_secondary difmap
_audit_creation_method SHELXL-97
_cell_angle_alpha 95.3351(8)
_cell_angle_beta 103.7628(8)
_cell_angle_gamma 112.4524(15)
_cell_formula_units_Z 2
_cell_length_a 15.8296(18)
_cell_length_b 16.0469(18)
_cell_length_c 23.802(3)
_cell_measurement_reflns_used 14640
_cell_measurement_temperature 123(2)
_cell_measurement_theta_max 27.4855
_cell_measurement_theta_min 3.0082
_cell_volume 5312.3(11)
_computing_cell_refinement 'CrystalClear (Rigaku Corp., 2008)'
_computing_data_collection 'CrystalClear (Rigaku Corp., 2008)'
_computing_data_reduction 'CrystalClear (Rigaku Corp., 2008)'
_computing_structure_refinement 'SHELXL-97 (Sheldrick, 1997)'
_computing_structure_solution 'SHELXS-97 (Sheldrick, 1990)'
_diffrn_ambient_temperature 123(2)
_diffrn_detector_area_resol_mean 28.5714
_diffrn_measured_fraction_theta_full 0.994
_diffrn_measured_fraction_theta_max 0.994
_diffrn_measurement_device_type 'Saturn CCD (4x4 bin mode)'
_diffrn_measurement_method dtprofit.ref
_diffrn_radiation_detector CCD
_diffrn_radiation_monochromator graphite
_diffrn_radiation_source 'fine-focus sealed tube'
_diffrn_radiation_type MoK\a
_diffrn_radiation_wavelength 0.71075
_diffrn_reflns_av_R_equivalents 0.0364
_diffrn_reflns_av_sigmaI/netI 0.0476
_diffrn_reflns_limit_h_max 20
_diffrn_reflns_limit_h_min -20
_diffrn_reflns_limit_k_max 20
_diffrn_reflns_limit_k_min -20
_diffrn_reflns_limit_l_max 30
_diffrn_reflns_limit_l_min -30
_diffrn_reflns_number 66441
_diffrn_reflns_theta_full 27.49
_diffrn_reflns_theta_max 27.49
_diffrn_reflns_theta_min 3.01
_exptl_absorpt_coefficient_mu 2.120
_exptl_absorpt_correction_T_max 0.9014
_exptl_absorpt_correction_T_min 0.7145
_exptl_absorpt_correction_type multi-scan
_exptl_absorpt_process_details 'Jacobson, R. (1998) Private communication'
_exptl_crystal_colour Black
_exptl_crystal_density_diffrn 1.263
_exptl_crystal_density_method 'not measured'
_exptl_crystal_description Block
_exptl_crystal_F_000 2098
_exptl_crystal_size_max 0.17
_exptl_crystal_size_mid 0.06
_exptl_crystal_size_min 0.05
_platon_squeeze_details
;
;
_refine_diff_density_max 3.804
_refine_diff_density_min -1.905
_refine_diff_density_rms 0.148
_refine_ls_extinction_method none
_refine_ls_goodness_of_fit_ref 1.081
_refine_ls_hydrogen_treatment constr
_refine_ls_matrix_type full
_refine_ls_number_parameters 1065
_refine_ls_number_reflns 24217
_refine_ls_number_restraints 16
_refine_ls_restrained_S_all 1.081
_refine_ls_R_factor_all 0.0632
_refine_ls_R_factor_gt 0.0507
_refine_ls_shift/su_max 0.001
_refine_ls_shift/su_mean 0.000
_refine_ls_structure_factor_coef Fsqd
_refine_ls_weighting_details 'calc w=1/[\s^2^(Fo^2^)+(0.0592P)^2^+19.6388P] where P=(Fo^2^+2Fc^2^)/3'
_refine_ls_weighting_scheme calc
_refine_ls_wR_factor_gt 0.1254
_refine_ls_wR_factor_ref 0.1366
_reflns_number_gt 19919
_reflns_number_total 24217
_reflns_threshold_expression >2sigma(I)
_cod_data_source_file c1dt10040h.txt
_cod_data_source_block 4-Na_amido-carbyne
_cod_depositor_comments
;
The following automatic conversions were performed:
'_atom_site_symetry_multiplicity' tag replaced with
'_atom_site_symmetry_multiplicity'.

Automatic conversion script
Id: cif_correct_tags 1440 2010-10-19 06:21:57Z saulius 

The following automatic conversions were performed:

'_exptl_absorpt_correction_type' value 'Multi-scan' changed to
'multi-scan' according to
/home/saulius/struct/CIF-dictionaries/cif_core.dic dictionary named
'cif_core.dic' version 2.4.1 from 2010-06-29.

Automatic conversion script
Id: cif_fix_values 1715 2011-07-08 13:25:40Z adriana 
;
_cod_original_cell_volume 5312.2(10)
_cod_original_sg_symbol_H-M P-1
_cod_database_code 7016032

loop_
_symmetry_equiv_pos_as_xyz
'x, y, z'
'-x, -y, -z'

loop_
_atom_site_label
_atom_site_type_symbol
_atom_site_fract_x
_atom_site_fract_y
_atom_site_fract_z
_atom_site_U_iso_or_equiv
_atom_site_adp_type
_atom_site_occupancy
_atom_site_symmetry_multiplicity
_atom_site_calc_flag
_atom_site_refinement_flags
_atom_site_disorder_assembly
_atom_site_disorder_group
C1 C 0.9726(3) 0.3325(3) 0.3048(2) 0.0234(9) Uani 1 1 d . . .
C2 C 1.0344(4) 0.5043(4) 0.3131(3) 0.0338(12) Uani 1 1 d . . .
C3 C 0.9417(5) 0.5019(4) 0.3234(3) 0.0513(17) Uani 1 1 d . . .
H1 H 0.8924 0.4849 0.2853 0.077 Uiso 1 1 calc R . .
H2 H 0.9535 0.5629 0.3440 0.077 Uiso 1 1 calc R . .
H3 H 0.9199 0.4565 0.3476 0.077 Uiso 1 1 calc R . .
C4 C 1.0677(7) 0.5685(5) 0.2725(4) 0.065(2) Uani 1 1 d . . .
H4 H 1.1284 0.5701 0.2682 0.098 Uiso 1 1 calc R . .
H5 H 1.0769 0.6306 0.2892 0.098 Uiso 1 1 calc R . .
H6 H 1.0194 0.5464 0.2336 0.098 Uiso 1 1 calc R . .
C5 C 1.1111(5) 0.5312(4) 0.3722(3) 0.0493(16) Uani 1 1 d . . .
H7 H 1.0914 0.4837 0.3954 0.074 Uiso 1 1 calc R . .
H8 H 1.1197 0.5903 0.3938 0.074 Uiso 1 1 calc R . .
H9 H 1.1716 0.5368 0.3655 0.074 Uiso 1 1 calc R . .
C6 C 0.9839(3) 0.2154(4) 0.1241(2) 0.0320(11) Uani 1 1 d . . .
C7 C 0.9585(4) 0.2500(4) 0.0740(2) 0.0387(13) Uani 1 1 d . . .
C8 C 0.9283(4) 0.1924(5) 0.0187(3) 0.0436(15) Uani 1 1 d . . .
H10 H 0.9108 0.2151 -0.0156 0.052 Uiso 1 1 calc R . .
C9 C 0.9227(4) 0.1027(5) 0.0117(3) 0.0452(16) Uani 1 1 d . . .
C10 C 0.9464(4) 0.0700(4) 0.0617(3) 0.0390(14) Uani 1 1 d . . .
H11 H 0.9427 0.0092 0.0578 0.047 Uiso 1 1 calc R . .
C11 C 0.9760(3) 0.1240(4) 0.1186(2) 0.0320(11) Uani 1 1 d . . .
C12 C 0.9938(3) 0.0797(4) 0.1719(2) 0.0308(11) Uani 1 1 d . . .
H12 H 0.9474 0.0780 0.1938 0.037 Uiso 1 1 calc R . .
H13 H 0.9831 0.0154 0.1579 0.037 Uiso 1 1 calc R . .
C13 C 1.1091(3) 0.1894(3) 0.2655(2) 0.0239(9) Uani 1 1 d . . .
C14 C 1.0936(4) 0.1317(4) 0.2128(2) 0.0295(11) Uani 1 1 d . . .
C15 C 1.1737(4) 0.1391(4) 0.1955(2) 0.0305(11) Uani 1 1 d . . .
H14 H 1.1657 0.0978 0.1614 0.037 Uiso 1 1 calc R . .
C16 C 1.2656(3) 0.2056(4) 0.2266(2) 0.0297(11) Uani 1 1 d . . .
C17 C 1.2763(3) 0.2672(4) 0.2758(2) 0.0277(10) Uani 1 1 d . . .
H15 H 1.3381 0.3142 0.2962 0.033 Uiso 1 1 calc R . .
C18 C 1.1982(4) 0.2618(3) 0.2961(2) 0.0262(10) Uani 1 1 d . . .
C19 C 1.1961(3) 0.3386(3) 0.3363(2) 0.0247(10) Uani 1 1 d . . .
H16 H 1.1817 0.3238 0.3738 0.030 Uiso 1 1 calc R . .
C20 C 1.2721(3) 0.4670(3) 0.2922(2) 0.0270(10) Uani 1 1 d . . .
C21 C 1.2785(3) 0.4281(3) 0.3427(2) 0.0263(10) Uani 1 1 d . . .
C22 C 1.3588(3) 0.4719(3) 0.3922(2) 0.0273(10) Uani 1 1 d . . .
H17 H 1.3614 0.4474 0.4271 0.033 Uiso 1 1 calc R . .
C23 C 1.4354(3) 0.5515(3) 0.3907(2) 0.0303(11) Uani 1 1 d . . .
C24 C 1.4318(4) 0.5812(4) 0.3379(3) 0.0338(12) Uani 1 1 d . . .
H18 H 1.4864 0.6320 0.3359 0.041 Uiso 1 1 calc R . .
C25 C 1.3515(4) 0.5404(3) 0.2864(2) 0.0295(11) Uani 1 1 d . . .
C26 C 0.9589(4) 0.3467(4) 0.0785(3) 0.0421(14) Uani 1 1 d . . .
C27 C 0.8902(5) 0.3543(5) 0.1124(3) 0.0491(16) Uani 1 1 d . . .
H19 H 0.8892 0.4151 0.1136 0.074 Uiso 1 1 calc R . .
H20 H 0.9118 0.3461 0.1528 0.074 Uiso 1 1 calc R . .
H21 H 0.8256 0.3064 0.0925 0.074 Uiso 1 1 calc R . .
C28 C 0.9264(6) 0.3689(5) 0.0175(3) 0.060(2) Uani 1 1 d . . .
H22 H 0.9683 0.3641 -0.0059 0.090 Uiso 1 1 calc R . .
H23 H 0.9300 0.4315 0.0227 0.090 Uiso 1 1 calc R . .
H24 H 0.8603 0.3250 -0.0032 0.090 Uiso 1 1 calc R . .
C29 C 1.0604(5) 0.4206(5) 0.1090(3) 0.0525(17) Uani 1 1 d . . .
H25 H 1.1026 0.4175 0.0855 0.079 Uiso 1 1 calc R . .
H26 H 1.0840 0.4100 0.1484 0.079 Uiso 1 1 calc R . .
H27 H 1.0595 0.4816 0.1126 0.079 Uiso 1 1 calc R . .
C30 C 0.8882(5) 0.0422(6) -0.0487(3) 0.059(2) Uani 1 1 d . . .
H28 H 0.8989 -0.0136 -0.0453 0.089 Uiso 1 1 calc R . .
H29 H 0.9235 0.0756 -0.0741 0.089 Uiso 1 1 calc R . .
H30 H 0.8197 0.0251 -0.0659 0.089 Uiso 1 1 calc R . .
C31 C 1.3486(4) 0.2107(4) 0.2025(3) 0.0377(13) Uani 1 1 d . . .
C32 C 1.3572(5) 0.1201(5) 0.1979(3) 0.0551(18) Uani 1 1 d . . .
H31 H 1.3698 0.1053 0.2372 0.083 Uiso 1 1 calc R . .
H32 H 1.4100 0.1247 0.1819 0.083 Uiso 1 1 calc R . .
H33 H 1.2974 0.0714 0.1717 0.083 Uiso 1 1 calc R . .
C33 C 1.4447(4) 0.2873(6) 0.2410(3) 0.0555(19) Uani 1 1 d . . .
H34 H 1.4398 0.3465 0.2441 0.083 Uiso 1 1 calc R . .
H35 H 1.4950 0.2903 0.2230 0.083 Uiso 1 1 calc R . .
H36 H 1.4604 0.2739 0.2806 0.083 Uiso 1 1 calc R . .
C34 C 1.3290(5) 0.2331(5) 0.1402(3) 0.0475(15) Uani 1 1 d . . .
H37 H 1.2702 0.1835 0.1138 0.071 Uiso 1 1 calc R . .
H38 H 1.3828 0.2389 0.1249 0.071 Uiso 1 1 calc R . .
H39 H 1.3218 0.2912 0.1426 0.071 Uiso 1 1 calc R . .
C35 C 1.3522(4) 0.5720(4) 0.2277(3) 0.0384(13) Uani 1 1 d . . .
C36 C 1.2783(4) 0.6116(4) 0.2103(3) 0.0464(15) Uani 1 1 d . . .
H40 H 1.2139 0.5631 0.2032 0.070 Uiso 1 1 calc R . .
H41 H 1.2830 0.6356 0.1742 0.070 Uiso 1 1 calc R . .
H42 H 1.2904 0.6616 0.2423 0.070 Uiso 1 1 calc R . .
C37 C 1.3303(5) 0.4891(4) 0.1800(3) 0.0451(15) Uani 1 1 d . . .
H43 H 1.3818 0.4684 0.1896 0.068 Uiso 1 1 calc R . .
H44 H 1.3255 0.5071 0.1415 0.068 Uiso 1 1 calc R . .
H45 H 1.2695 0.4389 0.1784 0.068 Uiso 1 1 calc R . .
C38 C 1.4510(4) 0.6466(4) 0.2310(3) 0.0470(15) Uani 1 1 d . . .
H46 H 1.4653 0.7022 0.2592 0.071 Uiso 1 1 calc R . .
H47 H 1.4502 0.6613 0.1918 0.071 Uiso 1 1 calc R . .
H48 H 1.5001 0.6238 0.2440 0.071 Uiso 1 1 calc R . .
C39 C 1.5197(4) 0.6037(4) 0.4447(3) 0.0401(14) Uani 1 1 d . . .
H49 H 1.5743 0.6432 0.4328 0.060 Uiso 1 1 calc R . .
H50 H 1.5367 0.5601 0.4658 0.060 Uiso 1 1 calc R . .
H51 H 1.5030 0.6419 0.4707 0.060 Uiso 1 1 calc R . .
C40 C 0.7376(3) 0.0697(3) 0.2697(2) 0.0240(9) Uani 1 1 d . . .
C41 C 0.6984(3) -0.0266(3) 0.2647(2) 0.0262(10) Uani 1 1 d . . .
C42 C 0.6025(3) -0.0708(3) 0.2648(2) 0.0288(11) Uani 1 1 d . . .
H52 H 0.5753 -0.1358 0.2610 0.035 Uiso 1 1 calc R . .
C43 C 0.5458(4) -0.0244(4) 0.2699(2) 0.0312(11) Uani 1 1 d . . .
C44 C 0.5862(4) 0.0696(4) 0.2743(2) 0.0303(11) Uani 1 1 d . . .
H53 H 0.5484 0.1026 0.2774 0.036 Uiso 1 1 calc R . .
C45 C 0.6803(3) 0.1181(3) 0.2744(2) 0.0251(10) Uani 1 1 d . . .
C46 C 0.7142(4) 0.2213(3) 0.2781(2) 0.0267(10) Uani 1 1 d . . .
H54 H 0.7690 0.2430 0.2618 0.032 Uiso 1 1 calc R . .
H55 H 0.6620 0.2326 0.2527 0.032 Uiso 1 1 calc R . .
C47 C 0.8215(3) 0.2777(3) 0.3817(2) 0.0211(9) Uani 1 1 d . . .
C48 C 0.7443(3) 0.2782(3) 0.3393(2) 0.0251(10) Uani 1 1 d . . .
C49 C 0.7067(4) 0.3392(3) 0.3535(2) 0.0289(10) Uani 1 1 d . . .
H56 H 0.6524 0.3387 0.3256 0.035 Uiso 1 1 calc R . .
C50 C 0.7459(3) 0.4022(3) 0.4081(2) 0.0271(10) Uani 1 1 d . . .
C51 C 0.8286(3) 0.4045(3) 0.4466(2) 0.0263(10) Uani 1 1 d . . .
H57 H 0.8582 0.4483 0.4829 0.032 Uiso 1 1 calc R . .
C52 C 0.8693(3) 0.3445(3) 0.4337(2) 0.0231(9) Uani 1 1 d . . .
C53 C 0.9707(3) 0.3603(3) 0.4666(2) 0.0255(10) Uani 1 1 d . . .
H58 H 1.0103 0.3810 0.4399 0.031 Uiso 1 1 calc R . .
H59 H 0.9947 0.4125 0.5005 0.031 Uiso 1 1 calc R . .
C54 C 1.0302(3) 0.2323(3) 0.4631(2) 0.0271(10) Uani 1 1 d . . .
C55 C 0.9909(3) 0.2837(3) 0.4904(2) 0.0235(9) Uani 1 1 d . . .
C56 C 0.9811(4) 0.2737(3) 0.5463(2) 0.0293(11) Uani 1 1 d . . .
H60 H 0.9539 0.3084 0.5642 0.035 Uiso 1 1 calc R . .
C57 C 1.0097(4) 0.2143(4) 0.5769(2) 0.0337(11) Uani 1 1 d . . .
C58 C 1.0538(4) 0.1685(4) 0.5509(2) 0.0315(11) Uani 1 1 d . . .
H61 H 1.0763 0.1299 0.5720 0.038 Uiso 1 1 calc R . .
C59 C 1.0667(3) 0.1764(3) 0.4951(2) 0.0269(10) Uani 1 1 d . . .
C60 C 0.7556(4) -0.0838(4) 0.2590(3) 0.0348(12) Uani 1 1 d . . .
C61 C 0.7702(5) -0.0869(5) 0.1977(3) 0.0507(17) Uani 1 1 d . . .
H62 H 0.7079 -0.1182 0.1674 0.076 Uiso 1 1 calc R . .
H63 H 0.8097 -0.1205 0.1941 0.076 Uiso 1 1 calc R . .
H64 H 0.8025 -0.0239 0.1922 0.076 Uiso 1 1 calc R . .
C62 C 0.7033(5) -0.1837(4) 0.2646(4) 0.061(2) Uani 1 1 d . . .
H65 H 0.6918 -0.1844 0.3033 0.091 Uiso 1 1 calc R . .
H66 H 0.7427 -0.2173 0.2608 0.091 Uiso 1 1 calc R . .
H67 H 0.6420 -0.2134 0.2334 0.091 Uiso 1 1 calc R . .
C63 C 0.8532(4) -0.0433(4) 0.3071(3) 0.0454(15) Uani 1 1 d . . .
H68 H 0.8964 0.0128 0.2980 0.068 Uiso 1 1 calc R . .
H69 H 0.8809 -0.0885 0.3083 0.068 Uiso 1 1 calc R . .
H70 H 0.8445 -0.0283 0.3456 0.068 Uiso 1 1 calc R . .
C64 C 0.4451(4) -0.0749(4) 0.2732(3) 0.0431(14) Uani 1 1 d . . .
H71 H 0.4422 -0.0554 0.3127 0.065 Uiso 1 1 calc R . .
H72 H 0.4271 -0.1414 0.2654 0.065 Uiso 1 1 calc R . .
H73 H 0.4006 -0.0606 0.2436 0.065 Uiso 1 1 calc R . .
C65 C 0.6988(4) 0.4663(4) 0.4217(3) 0.0346(12) Uani 1 1 d . . .
C66 C 0.6955(8) 0.5232(6) 0.3744(4) 0.075(3) Uani 1 1 d . . .
H74 H 0.6588 0.4821 0.3357 0.113 Uiso 1 1 calc R . .
H75 H 0.7608 0.5607 0.3741 0.113 Uiso 1 1 calc R . .
H76 H 0.6647 0.5635 0.3828 0.113 Uiso 1 1 calc R . .
C67 C 0.7521(4) 0.5317(4) 0.4817(3) 0.0463(16) Uani 1 1 d . . .
H77 H 0.8173 0.5714 0.4823 0.069 Uiso 1 1 calc R . .
H78 H 0.7549 0.4959 0.5128 0.069 Uiso 1 1 calc R . .
H79 H 0.7184 0.5698 0.4888 0.069 Uiso 1 1 calc R . .
C68 C 0.5968(5) 0.4066(5) 0.4218(4) 0.066(2) Uani 1 1 d . . .
H80 H 0.5664 0.4464 0.4321 0.099 Uiso 1 1 calc R . .
H81 H 0.5989 0.3675 0.4508 0.099 Uiso 1 1 calc R . .
H82 H 0.5598 0.3678 0.3824 0.099 Uiso 1 1 calc R . .
C69 C 1.1263(3) 0.1322(3) 0.4722(2) 0.0276(10) Uani 1 1 d . . .
C70 C 1.2208(4) 0.2096(4) 0.4727(3) 0.0381(13) Uani 1 1 d . . .
H83 H 1.2614 0.1828 0.4604 0.057 Uiso 1 1 calc R . .
H84 H 1.2539 0.2474 0.5127 0.057 Uiso 1 1 calc R . .
H85 H 1.2076 0.2481 0.4453 0.057 Uiso 1 1 calc R . .
C71 C 1.0749(4) 0.0718(4) 0.4099(3) 0.0365(12) Uani 1 1 d . . .
H86 H 1.0107 0.0281 0.4083 0.055 Uiso 1 1 calc R . .
H87 H 1.1114 0.0379 0.4005 0.055 Uiso 1 1 calc R . .
H88 H 1.0699 0.1109 0.3812 0.055 Uiso 1 1 calc R . .
C72 C 1.1518(4) 0.0698(4) 0.5130(2) 0.0350(12) Uani 1 1 d . . .
H89 H 1.0928 0.0216 0.5158 0.053 Uiso 1 1 calc R . .
H90 H 1.1910 0.1071 0.5525 0.053 Uiso 1 1 calc R . .
H91 H 1.1877 0.0412 0.4965 0.053 Uiso 1 1 calc R . .
C73 C 0.9981(5) 0.2041(5) 0.6374(3) 0.0483(16) Uani 1 1 d . . .
H92 H 0.9502 0.1421 0.6350 0.072 Uiso 1 1 calc R . .
H93 H 0.9770 0.2500 0.6515 0.072 Uiso 1 1 calc R . .
H94 H 1.0595 0.2137 0.6648 0.072 Uiso 1 1 calc R . .
C74 C 0.3291(6) 0.0220(6) 0.3966(3) 0.0604(19) Uani 1 1 d . . .
H95 H 0.2911 0.0141 0.4249 0.072 Uiso 1 1 calc R . .
H96 H 0.3095 -0.0389 0.3715 0.072 Uiso 1 1 calc R . .
C75 C 0.3127(6) 0.0880(6) 0.3590(4) 0.068(2) Uani 1 1 d . . .
H97 H 0.2541 0.0958 0.3605 0.081 Uiso 1 1 calc R . .
H98 H 0.3074 0.0668 0.3174 0.081 Uiso 1 1 calc R . .
C76 C 0.4015(6) 0.1762(6) 0.3873(5) 0.078(3) Uani 1 1 d . . .
H99 H 0.4179 0.2146 0.3579 0.093 Uiso 1 1 calc R . .
H100 H 0.3930 0.2124 0.4198 0.093 Uiso 1 1 calc R . .
C77 C 0.4759(6) 0.1427(6) 0.4100(4) 0.072(2) Uani 1 1 d . . .
H101 H 0.5041 0.1312 0.3788 0.087 Uiso 1 1 calc R . .
H102 H 0.5277 0.1883 0.4441 0.087 Uiso 1 1 calc R . .
C78 C 0.7253(4) 0.1448(5) 0.4763(3) 0.0519(17) Uani 1 1 d . . .
H103 H 0.6907 0.1669 0.4452 0.062 Uiso 1 1 calc R . .
H104 H 0.7885 0.1559 0.4708 0.062 Uiso 1 1 calc R . .
C79 C 0.6615(4) -0.0016(5) 0.4175(3) 0.0429(14) Uani 1 1 d . . .
H105 H 0.7251 0.0069 0.4138 0.051 Uiso 1 1 calc R . .
H106 H 0.6297 0.0201 0.3848 0.051 Uiso 1 1 calc R . .
C80 C 0.6023(5) -0.1008(5) 0.4147(3) 0.0451(15) Uani 1 1 d . . .
H107 H 0.5999 -0.1389 0.3787 0.054 Uiso 1 1 calc R . .
H108 H 0.6314 -0.1208 0.4495 0.054 Uiso 1 1 calc R . .
C81 C 0.4465(6) -0.2079(5) 0.4028(4) 0.065(2) Uani 1 1 d . . .
H109 H 0.4705 -0.2366 0.4342 0.077 Uiso 1 1 calc R . .
H110 H 0.4451 -0.2393 0.3645 0.077 Uiso 1 1 calc R . .
C82 C 0.3485(5) -0.2185(5) 0.4012(4) 0.060(2) Uani 1 1 d . . .
H111 H 0.3247 -0.1884 0.3705 0.072 Uiso 1 1 calc R . .
H112 H 0.3041 -0.2845 0.3918 0.072 Uiso 1 1 calc R . .
C83 C 0.2621(5) -0.1948(5) 0.4639(3) 0.0546(18) Uani 1 1 d . . .
H113 H 0.2256 -0.2618 0.4599 0.066 Uiso 1 1 calc R . .
H114 H 0.2262 -0.1736 0.4328 0.066 Uiso 1 1 calc R . .
C92 C 0.6920(5) -0.0717(6) 0.0331(3) 0.060(2) Uani 1 1 d . . .
H115 H 0.7432 -0.0799 0.0620 0.072 Uiso 1 1 calc R . .
H116 H 0.7181 -0.0442 0.0020 0.072 Uiso 1 1 calc R . .
C93 C 0.7374(4) 0.0718(5) 0.0940(3) 0.0528(17) Uani 1 1 d . . .
H117 H 0.7673 0.1067 0.0665 0.063 Uiso 1 1 calc R . .
H118 H 0.7867 0.0597 0.1220 0.063 Uiso 1 1 calc R . .
C94 C 0.7012(5) 0.1260(5) 0.1268(3) 0.0522(17) Uani 1 1 d . . .
H119 H 0.6665 0.0894 0.1519 0.063 Uiso 1 1 calc R . .
H120 H 0.7551 0.1823 0.1526 0.063 Uiso 1 1 calc R . .
C95 C 0.6056(5) 0.2090(6) 0.1128(3) 0.0575(18) Uani 1 1 d . . .
H121 H 0.6607 0.2663 0.1364 0.069 Uiso 1 1 calc R . .
H122 H 0.5707 0.1780 0.1396 0.069 Uiso 1 1 calc R . .
C96 C 0.5412(5) 0.2313(6) 0.0665(3) 0.0591(19) Uani 1 1 d . . .
H123 H 0.5223 0.2769 0.0846 0.071 Uiso 1 1 calc R . .
H124 H 0.5742 0.2578 0.0377 0.071 Uiso 1 1 calc R . .
C97 C 0.3920(5) 0.1630(6) -0.0062(3) 0.0600(19) Uani 1 1 d . . .
H125 H 0.4211 0.1885 -0.0368 0.072 Uiso 1 1 calc R . .
H126 H 0.3712 0.2073 0.0114 0.072 Uiso 1 1 calc R . .
N1 N 1.0136(3) 0.4100(3) 0.28370(19) 0.0286(9) Uani 1 1 d . . .
Na1 Na 0.5000 0.0000 0.5000 0.0445(8) Uani 1 2 d S . .
Na2 Na 0.5000 0.0000 0.0000 0.0508(9) Uani 1 2 d S . .
O1 O 1.0099(2) 0.2669(2) 0.17887(16) 0.0298(8) Uani 1 1 d . . .
O2 O 1.0314(2) 0.1905(2) 0.28235(15) 0.0232(7) Uani 1 1 d . . .
O3 O 1.1866(2) 0.4259(2) 0.24830(16) 0.0290(8) Uani 1 1 d . . .
O4 O 0.8291(2) 0.1154(2) 0.26780(15) 0.0262(7) Uani 1 1 d . . .
O5 O 0.8554(2) 0.2150(2) 0.37108(14) 0.0212(6) Uani 1 1 d . . .
O6 O 1.0375(2) 0.2378(2) 0.40772(15) 0.0261(7) Uani 1 1 d . . .
O7 O 0.4281(4) 0.0601(4) 0.4274(3) 0.0656(15) Uani 1 1 d . . .
O8 O 0.6716(3) 0.0486(3) 0.47230(18) 0.0428(10) Uani 1 1 d . . .
O9 O 0.5081(3) -0.1131(3) 0.41382(19) 0.0408(9) Uani 1 1 d . . .
O10 O 0.3542(3) -0.1762(3) 0.4578(2) 0.0496(11) Uani 1 1 d . . .
O12 O 0.6603(3) -0.0130(3) 0.0618(2) 0.0509(11) Uani 1 1 d . . .
O13 O 0.6388(3) 0.1500(3) 0.08508(18) 0.0484(11) Uani 1 1 d . . .
O14 O 0.4587(3) 0.1479(4) 0.0377(2) 0.0536(12) Uani 1 1 d . . .
Ta1 Ta 1.071862(13) 0.326022(13) 0.262536(8) 0.02275(6) Uani 1 1 d . . .
Ta2 Ta 0.945370(13) 0.217172(12) 0.328312(8) 0.02177(6) Uani 1 1 d . . .
O15 O 0.6360(13) 0.4282(10) 0.1606(7) 0.210(6) Uiso 1 1 d D . .
C98 C 0.7309(18) 0.4659(17) 0.1954(11) 0.222(10) Uiso 1 1 d D . .
C99 C 0.7573(14) 0.5714(14) 0.2130(8) 0.169(7) Uiso 1 1 d D . .
C100 C 0.6707(19) 0.5721(16) 0.2064(10) 0.206(9) Uiso 1 1 d D . .
C101 C 0.5917(17) 0.4888(18) 0.1692(11) 0.223(10) Uiso 1 1 d D . .
O16 O 1.103(2) -0.1096(17) 0.2314(13) 0.369(13) Uiso 1 1 d D . .
C102 C 1.019(2) -0.178(2) 0.1907(15) 0.276(14) Uiso 1 1 d D . .
C103 C 1.054(3) -0.247(2) 0.1623(13) 0.302(16) Uiso 1 1 d D . .
C104 C 1.147(3) -0.212(2) 0.1909(17) 0.316(17) Uiso 1 1 d D . .
C105 C 1.1676(17) -0.1546(18) 0.2471(11) 0.216(10) Uiso 1 1 d D . .
O11 O 0.4310(4) -0.0763(4) 0.0652(2) 0.0672(15) Uani 1 1 d . . .
C84 C 0.3266(10) -0.1353(10) 0.0512(6) 0.072(4) Uiso 0.639(14) 1 d PD A 1
C85 C 0.3291(15) -0.2167(13) 0.0850(10) 0.109(7) Uiso 0.639(14) 1 d PD A 1
C86 C 0.4224(11) -0.1852(9) 0.1261(6) 0.065(4) Uiso 0.639(14) 1 d PD A 1
C87 C 0.4764(7) -0.0854(8) 0.1194(5) 0.049(3) Uiso 0.639(14) 1 d PD A 1
C88 C 0.387(2) -0.0382(17) 0.1031(14) 0.091(9) Uiso 0.361(14) 1 d PD A 2
C89 C 0.3089(13) -0.1362(13) 0.1056(9) 0.052(5) Uiso 0.361(14) 1 d PD A 2
C90 C 0.359(3) -0.192(2) 0.113(2) 0.126(15) Uiso 0.361(14) 1 d PD A 2
C91 C 0.454(2) -0.143(2) 0.0967(15) 0.092(9) Uiso 0.361(14) 1 d PD A 2

loop_
_atom_site_aniso_label
_atom_site_aniso_U_11
_atom_site_aniso_U_22
_atom_site_aniso_U_33
_atom_site_aniso_U_23
_atom_site_aniso_U_13
_atom_site_aniso_U_12
C1 0.021(2) 0.028(2) 0.021(2) -0.0018(18) 0.0099(18) 0.0094(19)
C2 0.033(3) 0.023(2) 0.040(3) 0.003(2) 0.014(2) 0.005(2)
C3 0.043(4) 0.033(3) 0.073(5) -0.004(3) 0.015(3) 0.016(3)
C4 0.109(7) 0.029(3) 0.073(5) 0.021(3) 0.051(5) 0.027(4)
C5 0.046(4) 0.033(3) 0.051(4) -0.012(3) 0.008(3) 0.006(3)
C6 0.016(2) 0.037(3) 0.035(3) -0.004(2) 0.0023(19) 0.008(2)
C7 0.024(3) 0.047(3) 0.029(3) 0.001(2) 0.003(2) 0.002(2)
C8 0.022(3) 0.066(4) 0.029(3) -0.006(3) -0.003(2) 0.014(3)
C9 0.031(3) 0.067(4) 0.029(3) -0.015(3) 0.004(2) 0.019(3)
C10 0.023(2) 0.047(3) 0.039(3) -0.013(3) 0.004(2) 0.014(2)
C11 0.016(2) 0.033(3) 0.036(3) -0.008(2) 0.001(2) 0.006(2)
C12 0.018(2) 0.031(3) 0.040(3) -0.004(2) 0.006(2) 0.010(2)
C13 0.018(2) 0.026(2) 0.027(2) 0.0041(19) 0.0074(18) 0.0078(18)
C14 0.021(2) 0.027(3) 0.036(3) 0.002(2) 0.006(2) 0.0076(19)
C15 0.026(2) 0.034(3) 0.029(3) -0.001(2) 0.007(2) 0.013(2)
C16 0.020(2) 0.038(3) 0.029(3) 0.005(2) 0.0070(19) 0.011(2)
C17 0.017(2) 0.031(3) 0.030(3) 0.004(2) 0.0042(19) 0.0061(19)
C18 0.026(2) 0.025(2) 0.024(2) 0.0020(19) 0.0082(19) 0.0076(19)
C19 0.020(2) 0.026(2) 0.021(2) 0.0018(18) 0.0037(18) 0.0048(19)
C20 0.019(2) 0.023(2) 0.030(3) -0.0013(19) 0.0050(19) 0.0014(18)
C21 0.019(2) 0.025(2) 0.030(3) 0.0002(19) 0.0071(19) 0.0047(19)
C22 0.023(2) 0.027(2) 0.029(3) 0.0014(19) 0.0059(19) 0.010(2)
C23 0.020(2) 0.023(2) 0.038(3) -0.007(2) 0.000(2) 0.0061(19)
C24 0.018(2) 0.026(3) 0.051(3) -0.001(2) 0.011(2) 0.0026(19)
C25 0.024(2) 0.024(2) 0.036(3) 0.002(2) 0.009(2) 0.0047(19)
C26 0.037(3) 0.043(3) 0.033(3) 0.008(2) 0.000(2) 0.009(3)
C27 0.051(4) 0.049(4) 0.050(4) 0.006(3) 0.008(3) 0.029(3)
C28 0.056(4) 0.061(5) 0.043(4) 0.012(3) -0.003(3) 0.013(4)
C29 0.044(4) 0.052(4) 0.041(4) 0.014(3) -0.002(3) 0.006(3)
C30 0.047(4) 0.078(5) 0.038(4) -0.018(3) -0.010(3) 0.030(4)
C31 0.022(2) 0.054(4) 0.035(3) 0.001(3) 0.009(2) 0.015(2)
C32 0.042(4) 0.075(5) 0.064(5) 0.010(4) 0.021(3) 0.039(4)
C33 0.021(3) 0.081(5) 0.047(4) -0.007(3) 0.009(3) 0.007(3)
C34 0.036(3) 0.065(4) 0.039(3) 0.006(3) 0.016(3) 0.017(3)
C35 0.030(3) 0.032(3) 0.047(3) 0.011(2) 0.017(2) 0.003(2)
C36 0.040(3) 0.042(3) 0.050(4) 0.019(3) 0.013(3) 0.008(3)
C37 0.043(3) 0.046(4) 0.039(3) 0.010(3) 0.021(3) 0.005(3)
C38 0.036(3) 0.037(3) 0.053(4) 0.013(3) 0.016(3) -0.002(3)
C39 0.024(3) 0.034(3) 0.046(3) -0.007(2) -0.003(2) 0.007(2)
C40 0.019(2) 0.023(2) 0.023(2) -0.0008(18) 0.0047(18) 0.0029(18)
C41 0.023(2) 0.024(2) 0.025(2) 0.0021(18) 0.0051(19) 0.0045(19)
C42 0.022(2) 0.025(2) 0.027(2) -0.0005(19) 0.0038(19) -0.0001(19)
C43 0.020(2) 0.037(3) 0.028(3) 0.003(2) 0.0042(19) 0.005(2)
C44 0.024(2) 0.035(3) 0.026(2) 0.000(2) 0.0039(19) 0.010(2)
C45 0.023(2) 0.026(2) 0.021(2) -0.0002(18) 0.0031(18) 0.0063(19)
C46 0.025(2) 0.028(2) 0.023(2) 0.0006(19) 0.0039(19) 0.011(2)
C47 0.018(2) 0.020(2) 0.026(2) 0.0036(17) 0.0094(18) 0.0075(17)
C48 0.019(2) 0.026(2) 0.028(2) 0.0004(19) 0.0052(18) 0.0086(18)
C49 0.025(2) 0.028(3) 0.028(3) 0.000(2) 0.0027(19) 0.009(2)
C50 0.020(2) 0.027(2) 0.029(3) -0.0004(19) 0.0032(19) 0.0081(19)
C51 0.022(2) 0.024(2) 0.028(2) 0.0003(19) 0.0053(19) 0.0067(18)
C52 0.018(2) 0.020(2) 0.025(2) 0.0018(18) 0.0029(18) 0.0041(17)
C53 0.020(2) 0.025(2) 0.026(2) 0.0027(18) 0.0032(18) 0.0062(18)
C54 0.018(2) 0.026(2) 0.031(3) 0.004(2) 0.0041(19) 0.0043(18)
C55 0.021(2) 0.023(2) 0.022(2) -0.0048(17) 0.0059(18) 0.0064(18)
C56 0.025(2) 0.025(2) 0.033(3) 0.000(2) 0.004(2) 0.009(2)
C57 0.035(3) 0.034(3) 0.028(3) 0.005(2) 0.008(2) 0.012(2)
C58 0.031(3) 0.028(3) 0.034(3) 0.007(2) 0.007(2) 0.013(2)
C59 0.021(2) 0.023(2) 0.031(3) 0.0034(19) 0.0040(19) 0.0051(18)
C60 0.025(2) 0.023(2) 0.050(3) 0.004(2) 0.009(2) 0.004(2)
C61 0.040(3) 0.047(4) 0.058(4) -0.009(3) 0.016(3) 0.014(3)
C62 0.044(4) 0.028(3) 0.113(7) 0.016(4) 0.033(4) 0.012(3)
C63 0.039(3) 0.041(3) 0.054(4) 0.007(3) 0.001(3) 0.023(3)
C64 0.023(3) 0.046(3) 0.052(4) 0.011(3) 0.014(2) 0.003(2)
C65 0.025(2) 0.034(3) 0.040(3) -0.005(2) 0.002(2) 0.015(2)
C66 0.121(8) 0.084(6) 0.062(5) 0.026(4) 0.033(5) 0.082(6)
C67 0.038(3) 0.043(3) 0.055(4) -0.012(3) 0.007(3) 0.023(3)
C68 0.028(3) 0.059(5) 0.093(6) -0.031(4) 0.012(3) 0.014(3)
C69 0.023(2) 0.025(2) 0.034(3) 0.006(2) 0.006(2) 0.0109(19)
C70 0.025(3) 0.036(3) 0.052(4) 0.007(3) 0.012(2) 0.011(2)
C71 0.037(3) 0.032(3) 0.038(3) -0.003(2) 0.007(2) 0.016(2)
C72 0.035(3) 0.033(3) 0.036(3) 0.006(2) 0.005(2) 0.016(2)
C73 0.070(5) 0.052(4) 0.038(3) 0.014(3) 0.023(3) 0.036(4)
C74 0.057(4) 0.062(5) 0.052(4) 0.020(4) 0.010(3) 0.017(4)
C75 0.053(4) 0.078(6) 0.072(5) 0.029(4) 0.020(4) 0.023(4)
C76 0.051(5) 0.072(6) 0.114(8) 0.047(5) 0.019(5) 0.026(4)
C77 0.058(5) 0.083(6) 0.079(6) 0.034(5) 0.020(4) 0.028(5)
C78 0.028(3) 0.055(4) 0.053(4) 0.014(3) 0.011(3) -0.004(3)
C79 0.039(3) 0.059(4) 0.034(3) 0.012(3) 0.015(3) 0.020(3)
C80 0.046(3) 0.062(4) 0.041(3) 0.010(3) 0.019(3) 0.033(3)
C81 0.066(5) 0.035(4) 0.089(6) -0.006(4) 0.030(4) 0.017(3)
C82 0.047(4) 0.032(3) 0.071(5) -0.016(3) 0.013(4) -0.004(3)
C83 0.032(3) 0.047(4) 0.058(4) 0.003(3) 0.012(3) -0.008(3)
C92 0.034(3) 0.088(6) 0.059(4) 0.006(4) 0.009(3) 0.030(4)
C93 0.023(3) 0.070(5) 0.051(4) 0.010(3) 0.002(3) 0.011(3)
C94 0.033(3) 0.071(5) 0.034(3) 0.006(3) -0.001(3) 0.010(3)
C95 0.045(4) 0.070(5) 0.046(4) -0.002(3) 0.008(3) 0.017(3)
C96 0.045(4) 0.067(5) 0.054(4) -0.001(4) 0.010(3) 0.017(4)
C97 0.052(4) 0.078(5) 0.048(4) 0.007(4) 0.004(3) 0.033(4)
N1 0.033(2) 0.021(2) 0.030(2) 0.0039(17) 0.0104(18) 0.0089(17)
Na1 0.050(2) 0.0417(19) 0.046(2) 0.0101(15) 0.0097(16) 0.0262(16)
Na2 0.0404(19) 0.070(3) 0.0383(19) 0.0188(17) 0.0144(15) 0.0155(18)
O1 0.0240(17) 0.0269(18) 0.0289(18) -0.0008(14) 0.0037(14) 0.0046(14)
O2 0.0197(15) 0.0203(16) 0.0330(18) 0.0045(13) 0.0142(14) 0.0082(13)
O3 0.0196(16) 0.0271(18) 0.0293(18) 0.0050(14) 0.0059(14) -0.0007(14)
O4 0.0203(16) 0.0210(16) 0.0295(18) -0.0019(13) 0.0087(14) 0.0015(13)
O5 0.0170(15) 0.0221(16) 0.0229(16) 0.0028(12) 0.0075(12) 0.0061(12)
O6 0.0184(15) 0.0302(18) 0.0290(18) 0.0053(14) 0.0079(13) 0.0091(14)
O7 0.059(3) 0.059(3) 0.075(4) 0.027(3) 0.008(3) 0.024(3)
O8 0.032(2) 0.046(2) 0.036(2) 0.0089(18) 0.0086(17) 0.0025(18)
O9 0.034(2) 0.036(2) 0.047(2) -0.0019(18) 0.0094(18) 0.0142(18)
O10 0.035(2) 0.041(2) 0.056(3) 0.001(2) 0.010(2) 0.0023(19)
O12 0.026(2) 0.066(3) 0.050(3) 0.003(2) 0.0043(19) 0.015(2)
O13 0.035(2) 0.072(3) 0.029(2) 0.002(2) 0.0036(17) 0.018(2)
O14 0.034(2) 0.069(3) 0.048(3) 0.007(2) 0.005(2) 0.017(2)
Ta1 0.01744(9) 0.02049(10) 0.02451(11) 0.00091(7) 0.00587(7) 0.00289(7)
Ta2 0.01702(9) 0.01926(10) 0.02568(11) 0.00121(7) 0.00716(7) 0.00435(7)
O11 0.062(3) 0.104(5) 0.053(3) 0.041(3) 0.033(3) 0.038(3)

loop_
_atom_type_symbol
_atom_type_description
_atom_type_scat_dispersion_real
_atom_type_scat_dispersion_imag
_atom_type_scat_source
C C 0.0033 0.0016 'International Tables Vol C Tables 4.2.6.8 and 6.1.1.4'
H H 0.0000 0.0000 'International Tables Vol C Tables 4.2.6.8 and 6.1.1.4'
N N 0.0061 0.0033 'International Tables Vol C Tables 4.2.6.8 and 6.1.1.4'
Na Na 0.0362 0.0249 'International Tables Vol C Tables 4.2.6.8 and 6.1.1.4'
O O 0.0106 0.0060 'International Tables Vol C Tables 4.2.6.8 and 6.1.1.4'
Ta Ta -0.7052 6.5227 'International Tables Vol C Tables 4.2.6.8 and 6.1.1.4'

loop_
_geom_angle_atom_site_label_1
_geom_angle_atom_site_label_2
_geom_angle_atom_site_label_3
_geom_angle
_geom_angle_site_symmetry_1
_geom_angle_site_symmetry_3
_geom_angle_publ_flag
N1 C1 Ta2 162.7(4) . . ?
N1 C1 Ta1 66.7(3) . . ?
Ta2 C1 Ta1 96.3(2) . . ?
N1 C2 C4 107.6(5) . . ?
N1 C2 C5 109.2(5) . . ?
C4 C2 C5 111.2(6) . . ?
N1 C2 C3 107.4(4) . . ?
C4 C2 C3 111.8(6) . . ?
C5 C2 C3 109.5(5) . . ?
O1 C6 C7 120.2(5) . . ?
O1 C6 C11 119.0(5) . . ?
C7 C6 C11 120.7(5) . . ?
C8 C7 C6 117.7(6) . . ?
C8 C7 C26 120.2(6) . . ?
C6 C7 C26 122.0(5) . . ?
C7 C8 C9 123.0(6) . . ?
C10 C9 C8 117.9(5) . . ?
C10 C9 C30 120.8(6) . . ?
C8 C9 C30 121.3(6) . . ?
C9 C10 C11 121.9(6) . . ?
C10 C11 C6 118.8(6) . . ?
C10 C11 C12 118.4(5) . . ?
C6 C11 C12 122.8(5) . . ?
C14 C12 C11 111.7(4) . . ?
O2 C13 C14 119.6(4) . . ?
O2 C13 C18 116.0(4) . . ?
C14 C13 C18 122.8(4) . . ?
O2 C13 Ta1 60.0(2) . . ?
C14 C13 Ta1 120.0(4) . . ?
C18 C13 Ta1 77.9(3) . . ?
C15 C14 C13 117.2(5) . . ?
C15 C14 C12 122.1(5) . . ?
C13 C14 C12 119.5(4) . . ?
C14 C15 C16 122.2(5) . . ?
C17 C16 C15 118.5(5) . . ?
C17 C16 C31 123.2(5) . . ?
C15 C16 C31 118.2(5) . . ?
C16 C17 C18 121.8(4) . . ?
C13 C18 C17 116.9(4) . . ?
C13 C18 C19 116.1(4) . . ?
C17 C18 C19 125.0(4) . . ?
C13 C18 Ta1 69.9(3) . . ?
C17 C18 Ta1 130.5(4) . . ?
C19 C18 Ta1 59.4(2) . . ?
C21 C19 C18 111.9(4) . . ?
C21 C19 Ta1 109.1(3) . . ?
C18 C19 Ta1 85.0(3) . . ?
O3 C20 C25 122.6(5) . . ?
O3 C20 C21 116.3(4) . . ?
C25 C20 C21 121.0(5) . . ?
C22 C21 C20 120.0(5) . . ?
C22 C21 C19 125.9(5) . . ?
C20 C21 C19 114.1(4) . . ?
C23 C22 C21 120.3(5) . . ?
C24 C23 C22 118.0(5) . . ?
C24 C23 C39 120.7(5) . . ?
C22 C23 C39 121.3(5) . . ?
C23 C24 C25 124.1(5) . . ?
C20 C25 C24 115.6(5) . . ?
C20 C25 C35 121.9(5) . . ?
C24 C25 C35 122.5(5) . . ?
C29 C26 C27 110.4(6) . . ?
C29 C26 C7 110.2(5) . . ?
C27 C26 C7 110.3(5) . . ?
C29 C26 C28 106.3(5) . . ?
C27 C26 C28 106.9(6) . . ?
C7 C26 C28 112.6(5) . . ?
C32 C31 C16 110.9(5) . . ?
C32 C31 C33 108.9(5) . . ?
C16 C31 C33 112.2(5) . . ?
C32 C31 C34 108.8(5) . . ?
C16 C31 C34 108.6(5) . . ?
C33 C31 C34 107.4(5) . . ?
C36 C35 C25 110.6(5) . . ?
C36 C35 C37 110.3(5) . . ?
C25 C35 C37 108.5(5) . . ?
C36 C35 C38 108.0(5) . . ?
C25 C35 C38 111.9(5) . . ?
C37 C35 C38 107.4(5) . . ?
O4 C40 C41 120.1(4) . . ?
O4 C40 C45 120.3(4) . . ?
C41 C40 C45 119.6(4) . . ?
C42 C41 C40 117.7(5) . . ?
C42 C41 C60 119.6(4) . . ?
C40 C41 C60 122.6(4) . . ?
C43 C42 C41 123.4(5) . . ?
C44 C43 C42 117.3(5) . . ?
C44 C43 C64 121.7(5) . . ?
C42 C43 C64 121.0(5) . . ?
C43 C44 C45 122.7(5) . . ?
C44 C45 C40 119.3(5) . . ?
C44 C45 C46 116.7(5) . . ?
C40 C45 C46 124.0(4) . . ?
C48 C46 C45 115.4(4) . . ?
O5 C47 C48 119.5(4) . . ?
O5 C47 C52 118.4(4) . . ?
C48 C47 C52 121.9(4) . . ?
C49 C48 C47 117.9(4) . . ?
C49 C48 C46 123.3(4) . . ?
C47 C48 C46 118.4(4) . . ?
C48 C49 C50 122.4(5) . . ?
C51 C50 C49 117.2(5) . . ?
C51 C50 C65 123.1(4) . . ?
C49 C50 C65 119.6(4) . . ?
C50 C51 C52 122.2(5) . . ?
C47 C52 C51 117.7(4) . . ?
C47 C52 C53 118.3(4) . . ?
C51 C52 C53 122.9(4) . . ?
C55 C53 C52 120.6(4) . . ?
O6 C54 C55 121.2(4) . . ?
O6 C54 C59 119.4(5) . . ?
C55 C54 C59 119.3(5) . . ?
C56 C55 C54 119.7(5) . . ?
C56 C55 C53 116.2(4) . . ?
C54 C55 C53 123.6(4) . . ?
C55 C56 C57 122.2(5) . . ?
C58 C57 C56 117.4(5) . . ?
C58 C57 C73 121.2(5) . . ?
C56 C57 C73 121.4(5) . . ?
C57 C58 C59 123.1(5) . . ?
C58 C59 C54 118.0(5) . . ?
C58 C59 C69 119.9(4) . . ?
C54 C59 C69 121.8(5) . . ?
C61 C60 C41 108.6(5) . . ?
C61 C60 C62 107.2(5) . . ?
C41 C60 C62 112.6(5) . . ?
C61 C60 C63 110.0(5) . . ?
C41 C60 C63 111.7(5) . . ?
C62 C60 C63 106.7(5) . . ?
C66 C65 C67 108.6(6) . . ?
C66 C65 C68 109.6(6) . . ?
C67 C65 C68 108.4(5) . . ?
C66 C65 C50 109.4(5) . . ?
C67 C65 C50 112.6(4) . . ?
C68 C65 C50 108.2(5) . . ?
C70 C69 C71 109.7(5) . . ?
C70 C69 C59 108.1(4) . . ?
C71 C69 C59 113.3(4) . . ?
C70 C69 C72 107.2(4) . . ?
C71 C69 C72 106.6(4) . . ?
C59 C69 C72 111.7(4) . . ?
O7 C74 C75 107.2(6) . . ?
C74 C75 C76 102.6(7) . . ?
C77 C76 C75 102.9(7) . . ?
O7 C77 C76 105.4(7) . . ?
O8 C78 C83 108.0(5) . 2_656 ?
O8 C79 C80 107.9(5) . . ?
O9 C80 C79 109.3(5) . . ?
O9 C81 C82 109.5(6) . . ?
O10 C82 C81 107.2(6) . . ?
O10 C83 C78 108.2(5) . 2_656 ?
O12 C92 C97 108.2(6) . 2_655 ?
O12 C93 C94 109.3(5) . . ?
O13 C94 C93 107.9(5) . . ?
O13 C95 C96 109.0(6) . . ?
O14 C96 C95 107.7(7) . . ?
O14 C97 C92 107.3(7) . 2_655 ?
C1 N1 C2 123.9(4) . . ?
C1 N1 Ta1 74.1(3) . . ?
C2 N1 Ta1 144.6(4) . . ?
O7 Na1 O7 180.0(2) 2_656 . ?
O7 Na1 O9 88.15(18) 2_656 2_656 ?
O7 Na1 O9 91.85(18) . 2_656 ?
O7 Na1 O9 91.85(18) 2_656 . ?
O7 Na1 O9 88.15(18) . . ?
O9 Na1 O9 180.000(1) 2_656 . ?
O7 Na1 O10 92.93(17) 2_656 2_656 ?
O7 Na1 O10 87.07(17) . 2_656 ?
O9 Na1 O10 60.67(13) 2_656 2_656 ?
O9 Na1 O10 119.33(13) . 2_656 ?
O7 Na1 O10 87.07(17) 2_656 . ?
O7 Na1 O10 92.93(17) . . ?
O9 Na1 O10 119.33(13) 2_656 . ?
O9 Na1 O10 60.67(13) . . ?
O10 Na1 O10 180.000(1) 2_656 . ?
O7 Na1 O8 83.46(17) 2_656 . ?
O7 Na1 O8 96.54(17) . . ?
O9 Na1 O8 118.20(13) 2_656 . ?
O9 Na1 O8 61.80(13) . . ?
O10 Na1 O8 58.82(13) 2_656 . ?
O10 Na1 O8 121.18(13) . . ?
O7 Na1 O8 96.54(17) 2_656 2_656 ?
O7 Na1 O8 83.46(17) . 2_656 ?
O9 Na1 O8 61.80(13) 2_656 2_656 ?
O9 Na1 O8 118.20(13) . 2_656 ?
O10 Na1 O8 121.18(13) 2_656 2_656 ?
O10 Na1 O8 58.82(13) . 2_656 ?
O8 Na1 O8 180.000(1) . 2_656 ?
O11 Na2 O11 180.0(5) . 2_655 ?
O11 Na2 O12 85.29(17) . . ?
O11 Na2 O12 94.71(17) 2_655 . ?
O11 Na2 O12 94.71(17) . 2_655 ?
O11 Na2 O12 85.29(17) 2_655 2_655 ?
O12 Na2 O12 180.0(3) . 2_655 ?
O11 Na2 O13 95.21(18) . . ?
O11 Na2 O13 84.79(18) 2_655 . ?
O12 Na2 O13 61.19(15) . . ?
O12 Na2 O13 118.81(15) 2_655 . ?
O11 Na2 O13 84.79(18) . 2_655 ?
O11 Na2 O13 95.21(18) 2_655 2_655 ?
O12 Na2 O13 118.81(15) . 2_655 ?
O12 Na2 O13 61.19(15) 2_655 2_655 ?
O13 Na2 O13 180.0(3) . 2_655 ?
O11 Na2 O14 88.95(19) . . ?
O11 Na2 O14 91.05(19) 2_655 . ?
O12 Na2 O14 119.93(14) . . ?
O12 Na2 O14 60.07(14) 2_655 . ?
O13 Na2 O14 59.95(13) . . ?
O13 Na2 O14 120.05(13) 2_655 . ?
O11 Na2 O14 91.05(19) . 2_655 ?
O11 Na2 O14 88.95(19) 2_655 2_655 ?
O12 Na2 O14 60.07(14) . 2_655 ?
O12 Na2 O14 119.93(14) 2_655 2_655 ?
O13 Na2 O14 120.05(13) . 2_655 ?
O13 Na2 O14 59.95(13) 2_655 2_655 ?
O14 Na2 O14 180.0(2) . 2_655 ?
C6 O1 Ta1 164.5(3) . . ?
C13 O2 Ta2 163.9(3) . . ?
C13 O2 Ta1 86.1(3) . . ?
Ta2 O2 Ta1 89.40(12) . . ?
C20 O3 Ta1 120.1(3) . . ?
C40 O4 Ta2 130.8(3) . . ?
C47 O5 Ta2 129.6(3) . . ?
C54 O6 Ta2 135.1(3) . . ?
C77 O7 C74 109.9(6) . . ?
C77 O7 Na1 124.9(5) . . ?
C74 O7 Na1 125.1(4) . . ?
C79 O8 C78 110.0(5) . . ?
C79 O8 Na1 113.1(3) . . ?
C78 O8 Na1 116.1(4) . . ?
C81 O9 C80 110.8(5) . . ?
C81 O9 Na1 118.0(4) . . ?
C80 O9 Na1 114.6(3) . . ?
C82 O10 C83 111.7(5) . . ?
C82 O10 Na1 114.0(4) . . ?
C83 O10 Na1 119.9(4) . . ?
C92 O12 C93 111.9(5) . . ?
C92 O12 Na2 117.5(4) . . ?
C93 O12 Na2 115.5(4) . . ?
C94 O13 C95 112.1(5) . . ?
C94 O13 Na2 112.9(4) . . ?
C95 O13 Na2 116.0(4) . . ?
C97 O14 C96 111.7(6) . . ?
C97 O14 Na2 114.1(4) . . ?
C96 O14 Na2 114.3(4) . . ?
O1 Ta1 N1 108.39(17) . . ?
O1 Ta1 O3 94.61(14) . . ?
N1 Ta1 O3 95.39(16) . . ?
O1 Ta1 C1 111.41(17) . . ?
N1 Ta1 C1 39.18(18) . . ?
O3 Ta1 C1 132.07(17) . . ?
O1 Ta1 O2 87.95(14) . . ?
N1 Ta1 O2 122.71(15) . . ?
O3 Ta1 O2 138.84(14) . . ?
C1 Ta1 O2 83.55(16) . . ?
O1 Ta1 C19 138.96(17) . . ?
N1 Ta1 C19 112.19(18) . . ?
O3 Ta1 C19 75.98(16) . . ?
C1 Ta1 C19 103.80(18) . . ?
O2 Ta1 C19 75.48(15) . . ?
O1 Ta1 C13 82.34(16) . . ?
N1 Ta1 C13 155.61(17) . . ?
O3 Ta1 C13 105.73(15) . . ?
C1 Ta1 C13 116.77(18) . . ?
O2 Ta1 C13 33.89(13) . . ?
C19 Ta1 C13 62.94(17) . . ?
O1 Ta1 C18 103.98(15) . . ?
N1 Ta1 C18 147.59(17) . . ?
O3 Ta1 C18 80.54(15) . . ?
C1 Ta1 C18 126.94(18) . . ?
O2 Ta1 C18 59.15(14) . . ?
C19 Ta1 C18 35.52(16) . . ?
C13 Ta1 C18 32.12(14) . . ?
O1 Ta1 Ta2 106.40(10) . . ?
N1 Ta1 Ta2 78.64(12) . . ?
O3 Ta1 Ta2 158.99(10) . . ?
C1 Ta1 Ta2 39.50(14) . . ?
O2 Ta1 Ta2 44.23(8) . . ?
C19 Ta1 Ta2 87.55(13) . . ?
C13 Ta1 Ta2 77.29(11) . . ?
C18 Ta1 Ta2 93.68(11) . . ?
C1 Ta2 O5 101.10(16) . . ?
C1 Ta2 O6 108.48(17) . . ?
O5 Ta2 O6 85.61(13) . . ?
C1 Ta2 O4 110.78(17) . . ?
O5 Ta2 O4 84.03(13) . . ?
O6 Ta2 O4 140.61(14) . . ?
C1 Ta2 O2 90.36(16) . . ?
O5 Ta2 O2 168.09(13) . . ?
O6 Ta2 O2 93.88(13) . . ?
O4 Ta2 O2 88.91(13) . . ?
C1 Ta2 Ta1 44.20(13) . . ?
O5 Ta2 Ta1 145.27(10) . . ?
O6 Ta2 Ta1 102.62(10) . . ?
O4 Ta2 Ta1 107.41(10) . . ?
O2 Ta2 Ta1 46.37(9) . . ?
C98 O15 C101 111.1(17) . . ?
O15 C98 C99 104.5(18) . . ?
C100 C99 C98 102.1(19) . . ?
C99 C100 C101 114(2) . . ?
O15 C101 C100 103.4(18) . . ?
C102 O16 C105 106(2) . . ?
O16 C102 C103 104(2) . . ?
C104 C103 C102 104(2) . . ?
C103 C104 C105 110(2) . . ?
C104 C105 O16 101(2) . . ?
C87 O11 C88 79.5(12) . . ?
C91 O11 C88 103.4(15) . . ?
C87 O11 C84 108.2(8) . . ?
C91 O11 C84 90.5(13) . . ?
C88 O11 C84 68.6(12) . . ?
C87 O11 Na2 127.5(6) . . ?
C91 O11 Na2 128.7(11) . . ?
C88 O11 Na2 123.1(10) . . ?
C84 O11 Na2 123.9(6) . . ?
O11 C84 C85 100.7(11) . . ?
C86 C85 C84 107.8(14) . . ?
C85 C86 C87 104.9(12) . . ?
O11 C87 C86 107.8(9) . . ?
O11 C88 C89 95.5(15) . . ?
C90 C89 C88 104.7(18) . . ?
C89 C90 C91 107(2) . . ?
O11 C91 C90 100.4(18) . . ?

loop_
_geom_bond_atom_site_label_1
_geom_bond_atom_site_label_2
_geom_bond_distance
_geom_bond_site_symmetry_2
_geom_bond_publ_flag
C1 N1 1.369(6) . ?
C1 Ta2 1.903(5) . ?
C1 Ta1 2.085(4) . ?
C2 N1 1.483(7) . ?
C2 C4 1.513(8) . ?
C2 C5 1.521(8) . ?
C2 C3 1.532(8) . ?
C6 O1 1.355(6) . ?
C6 C7 1.401(8) . ?
C6 C11 1.413(8) . ?
C7 C8 1.397(8) . ?
C7 C26 1.543(9) . ?
C8 C9 1.400(10) . ?
C9 C10 1.375(9) . ?
C9 C30 1.505(8) . ?
C10 C11 1.404(7) . ?
C11 C12 1.533(8) . ?
C12 C14 1.500(7) . ?
C13 O2 1.386(5) . ?
C13 C14 1.399(7) . ?
C13 C18 1.404(6) . ?
C13 Ta1 2.480(5) . ?
C14 C15 1.390(7) . ?
C15 C16 1.399(7) . ?
C16 C17 1.393(7) . ?
C16 C31 1.531(7) . ?
C17 C18 1.407(7) . ?
C18 C19 1.506(7) . ?
C18 Ta1 2.582(5) . ?
C19 C21 1.490(6) . ?
C19 Ta1 2.232(5) . ?
C20 O3 1.370(6) . ?
C20 C25 1.403(7) . ?
C20 C21 1.405(7) . ?
C21 C22 1.396(7) . ?
C22 C23 1.396(7) . ?
C23 C24 1.381(8) . ?
C23 C39 1.506(7) . ?
C24 C25 1.422(7) . ?
C25 C35 1.532(8) . ?
C26 C29 1.531(8) . ?
C26 C27 1.532(9) . ?
C26 C28 1.544(9) . ?
C31 C32 1.509(9) . ?
C31 C33 1.537(8) . ?
C31 C34 1.545(9) . ?
C35 C36 1.527(9) . ?
C35 C37 1.535(9) . ?
C35 C38 1.541(7) . ?
C40 O4 1.365(5) . ?
C40 C41 1.409(7) . ?
C40 C45 1.418(7) . ?
C41 C42 1.409(7) . ?
C41 C60 1.533(7) . ?
C42 C43 1.387(8) . ?
C43 C44 1.377(8) . ?
C43 C64 1.513(7) . ?
C44 C45 1.391(7) . ?
C45 C46 1.520(7) . ?
C46 C48 1.506(7) . ?
C47 O5 1.339(5) . ?
C47 C48 1.392(6) . ?
C47 C52 1.394(6) . ?
C48 C49 1.381(7) . ?
C49 C50 1.409(7) . ?
C50 C51 1.394(7) . ?
C50 C65 1.536(7) . ?
C51 C52 1.396(7) . ?
C52 C53 1.520(6) . ?
C53 C55 1.510(7) . ?
C54 O6 1.359(6) . ?
C54 C55 1.404(7) . ?
C54 C59 1.425(7) . ?
C55 C56 1.393(7) . ?
C56 C57 1.394(7) . ?
C57 C58 1.386(8) . ?
C57 C73 1.510(8) . ?
C58 C59 1.403(7) . ?
C59 C69 1.540(7) . ?
C60 C61 1.532(9) . ?
C60 C62 1.534(8) . ?
C60 C63 1.540(8) . ?
C65 C66 1.518(10) . ?
C65 C67 1.525(8) . ?
C65 C68 1.531(9) . ?
C69 C70 1.535(7) . ?
C69 C71 1.535(7) . ?
C69 C72 1.553(7) . ?
C74 O7 1.417(9) . ?
C74 C75 1.504(11) . ?
C75 C76 1.512(12) . ?
C76 C77 1.486(11) . ?
C77 O7 1.408(9) . ?
C78 O8 1.430(7) . ?
C78 C83 1.496(10) 2_656 ?
C79 O8 1.407(7) . ?
C79 C80 1.493(9) . ?
C80 O9 1.422(7) . ?
C81 O9 1.415(8) . ?
C81 C82 1.486(10) . ?
C82 O10 1.418(8) . ?
C83 O10 1.419(8) . ?
C83 C78 1.496(10) 2_656 ?
C92 O12 1.417(9) . ?
C92 C97 1.503(11) 2_655 ?
C93 O12 1.422(8) . ?
C93 C94 1.471(10) . ?
C94 O13 1.416(8) . ?
C95 O13 1.426(9) . ?
C95 C96 1.482(10) . ?
C96 O14 1.427(8) . ?
C97 O14 1.409(8) . ?
C97 C92 1.503(11) 2_655 ?
N1 Ta1 1.991(4) . ?
Na1 O7 2.329(5) 2_656 ?
Na1 O7 2.329(5) . ?
Na1 O9 2.670(4) 2_656 ?
Na1 O9 2.670(4) . ?
Na1 O10 2.778(4) 2_656 ?
Na1 O10 2.778(4) . ?
Na1 O8 2.785(4) . ?
Na1 O8 2.785(4) 2_656 ?
Na2 O11 2.288(5) . ?
Na2 O11 2.288(5) 2_655 ?
Na2 O12 2.708(4) . ?
Na2 O12 2.708(4) 2_655 ?
Na2 O13 2.768(4) . ?
Na2 O13 2.768(4) 2_655 ?
Na2 O14 2.817(5) . ?
Na2 O14 2.817(5) 2_655 ?
O1 Ta1 1.959(3) . ?
O2 Ta2 2.074(3) . ?
O2 Ta1 2.152(3) . ?
O3 Ta1 2.037(3) . ?
O4 Ta2 2.033(3) . ?
O5 Ta2 1.930(3) . ?
O6 Ta2 2.003(3) . ?
Ta1 Ta2 2.9732(3) . ?
O15 C98 1.39(2) . ?
O15 C101 1.42(2) . ?
C98 C99 1.57(2) . ?
C99 C100 1.35(2) . ?
C100 C101 1.45(2) . ?
O16 C102 1.41(2) . ?
O16 C105 1.46(2) . ?
C102 C103 1.58(3) . ?
C103 C104 1.33(3) . ?
C104 C105 1.44(3) . ?
O11 C87 1.370(11) . ?
O11 C91 1.47(3) . ?
O11 C88 1.48(3) . ?
O11 C84 1.492(15) . ?
C84 C85 1.61(2) . ?
C85 C86 1.43(3) . ?
C86 C87 1.545(16) . ?
C88 C89 1.60(2) . ?
C89 C90 1.40(3) . ?
C90 C91 1.57(2) . ?

loop_
_geom_torsion_atom_site_label_1
_geom_torsion_atom_site_label_2
_geom_torsion_atom_site_label_3
_geom_torsion_atom_site_label_4
_geom_torsion
_geom_torsion_site_symmetry_1
_geom_torsion_site_symmetry_2
_geom_torsion_site_symmetry_3
_geom_torsion_site_symmetry_4
_geom_torsion_publ_flag
O1 C6 C7 C8 -177.3(5) . . . . ?
C11 C6 C7 C8 -2.0(8) . . . . ?
O1 C6 C7 C26 0.0(8) . . . . ?
C11 C6 C7 C26 175.3(5) . . . . ?
C6 C7 C8 C9 -0.1(9) . . . . ?
C26 C7 C8 C9 -177.4(5) . . . . ?
C7 C8 C9 C10 1.3(9) . . . . ?
C7 C8 C9 C30 178.9(6) . . . . ?
C8 C9 C10 C11 -0.4(9) . . . . ?
C30 C9 C10 C11 -178.0(6) . . . . ?
C9 C10 C11 C6 -1.6(8) . . . . ?
C9 C10 C11 C12 175.4(5) . . . . ?
O1 C6 C11 C10 178.2(4) . . . . ?
C7 C6 C11 C10 2.8(8) . . . . ?
O1 C6 C11 C12 1.3(7) . . . . ?
C7 C6 C11 C12 -174.1(5) . . . . ?
C10 C11 C12 C14 122.9(5) . . . . ?
C6 C11 C12 C14 -60.1(6) . . . . ?
O2 C13 C14 C15 174.5(5) . . . . ?
C18 C13 C14 C15 9.3(8) . . . . ?
Ta1 C13 C14 C15 104.2(5) . . . . ?
O2 C13 C14 C12 6.8(7) . . . . ?
C18 C13 C14 C12 -158.4(5) . . . . ?
Ta1 C13 C14 C12 -63.5(6) . . . . ?
C11 C12 C14 C15 -63.9(7) . . . . ?
C11 C12 C14 C13 103.2(6) . . . . ?
C13 C14 C15 C16 -4.4(8) . . . . ?
C12 C14 C15 C16 163.0(5) . . . . ?
C14 C15 C16 C17 -1.4(8) . . . . ?
C14 C15 C16 C31 -177.6(5) . . . . ?
C15 C16 C17 C18 2.6(8) . . . . ?
C31 C16 C17 C18 178.6(5) . . . . ?
O2 C13 C18 C17 -173.8(4) . . . . ?
C14 C13 C18 C17 -8.2(8) . . . . ?
Ta1 C13 C18 C17 -126.2(4) . . . . ?
O2 C13 C18 C19 -9.1(6) . . . . ?
C14 C13 C18 C19 156.6(5) . . . . ?
Ta1 C13 C18 C19 38.6(4) . . . . ?
O2 C13 C18 Ta1 -47.7(3) . . . . ?
C14 C13 C18 Ta1 118.0(5) . . . . ?
C16 C17 C18 C13 2.0(8) . . . . ?
C16 C17 C18 C19 -161.3(5) . . . . ?
C16 C17 C18 Ta1 -83.9(6) . . . . ?
C13 C18 C19 C21 -151.5(4) . . . . ?
C17 C18 C19 C21 11.9(7) . . . . ?
Ta1 C18 C19 C21 -108.6(4) . . . . ?
C13 C18 C19 Ta1 -42.9(4) . . . . ?
C17 C18 C19 Ta1 120.5(5) . . . . ?
O3 C20 C21 C22 -172.6(4) . . . . ?
C25 C20 C21 C22 11.1(8) . . . . ?
O3 C20 C21 C19 9.4(7) . . . . ?
C25 C20 C21 C19 -166.9(5) . . . . ?
C18 C19 C21 C22 -105.6(6) . . . . ?
Ta1 C19 C21 C22 162.0(4) . . . . ?
C18 C19 C21 C20 72.1(6) . . . . ?
Ta1 C19 C21 C20 -20.2(5) . . . . ?
C20 C21 C22 C23 -3.6(8) . . . . ?
C19 C21 C22 C23 174.1(5) . . . . ?
C21 C22 C23 C24 -4.5(8) . . . . ?
C21 C22 C23 C39 175.7(5) . . . . ?
C22 C23 C24 C25 5.7(8) . . . . ?
C39 C23 C24 C25 -174.5(5) . . . . ?
O3 C20 C25 C24 174.2(5) . . . . ?
C21 C20 C25 C24 -9.7(7) . . . . ?
O3 C20 C25 C35 -7.7(8) . . . . ?
C21 C20 C25 C35 168.4(5) . . . . ?
C23 C24 C25 C20 1.4(8) . . . . ?
C23 C24 C25 C35 -176.7(5) . . . . ?
C8 C7 C26 C29 -120.1(6) . . . . ?
C6 C7 C26 C29 62.7(7) . . . . ?
C8 C7 C26 C27 117.7(6) . . . . ?
C6 C7 C26 C27 -59.5(7) . . . . ?
C8 C7 C26 C28 -1.7(8) . . . . ?
C6 C7 C26 C28 -178.9(5) . . . . ?
C17 C16 C31 C32 125.6(6) . . . . ?
C15 C16 C31 C32 -58.4(7) . . . . ?
C17 C16 C31 C33 3.5(8) . . . . ?
C15 C16 C31 C33 179.6(6) . . . . ?
C17 C16 C31 C34 -115.0(6) . . . . ?
C15 C16 C31 C34 61.0(7) . . . . ?
C20 C25 C35 C36 65.5(7) . . . . ?
C24 C25 C35 C36 -116.5(6) . . . . ?
C20 C25 C35 C37 -55.7(7) . . . . ?
C24 C25 C35 C37 122.3(6) . . . . ?
C20 C25 C35 C38 -174.0(5) . . . . ?
C24 C25 C35 C38 4.0(8) . . . . ?
O4 C40 C41 C42 -177.7(4) . . . . ?
C45 C40 C41 C42 -0.1(7) . . . . ?
O4 C40 C41 C60 1.9(7) . . . . ?
C45 C40 C41 C60 179.6(5) . . . . ?
C40 C41 C42 C43 -0.6(8) . . . . ?
C60 C41 C42 C43 179.7(5) . . . . ?
C41 C42 C43 C44 1.0(8) . . . . ?
C41 C42 C43 C64 -176.5(5) . . . . ?
C42 C43 C44 C45 -0.8(8) . . . . ?
C64 C43 C44 C45 176.7(5) . . . . ?
C43 C44 C45 C40 0.2(8) . . . . ?
C43 C44 C45 C46 178.7(5) . . . . ?
O4 C40 C45 C44 177.9(4) . . . . ?
C41 C40 C45 C44 0.2(7) . . . . ?
O4 C40 C45 C46 -0.5(7) . . . . ?
C41 C40 C45 C46 -178.1(4) . . . . ?
C44 C45 C46 C48 81.1(6) . . . . ?
C40 C45 C46 C48 -100.5(6) . . . . ?
O5 C47 C48 C49 175.2(4) . . . . ?
C52 C47 C48 C49 -9.2(7) . . . . ?
O5 C47 C48 C46 -12.3(7) . . . . ?
C52 C47 C48 C46 163.3(4) . . . . ?
C45 C46 C48 C49 -125.6(5) . . . . ?
C45 C46 C48 C47 62.3(6) . . . . ?
C47 C48 C49 C50 2.5(8) . . . . ?
C46 C48 C49 C50 -169.7(5) . . . . ?
C48 C49 C50 C51 3.4(8) . . . . ?
C48 C49 C50 C65 -178.3(5) . . . . ?
C49 C50 C51 C52 -2.9(8) . . . . ?
C65 C50 C51 C52 178.9(5) . . . . ?
O5 C47 C52 C51 -174.7(4) . . . . ?
C48 C47 C52 C51 9.7(7) . . . . ?
O5 C47 C52 C53 17.1(6) . . . . ?
C48 C47 C52 C53 -158.6(4) . . . . ?
C50 C51 C52 C47 -3.4(7) . . . . ?
C50 C51 C52 C53 164.3(5) . . . . ?
C47 C52 C53 C55 -61.0(6) . . . . ?
C51 C52 C53 C55 131.3(5) . . . . ?
O6 C54 C55 C56 177.5(4) . . . . ?
C59 C54 C55 C56 -5.1(7) . . . . ?
O6 C54 C55 C53 -11.5(7) . . . . ?
C59 C54 C55 C53 165.9(4) . . . . ?
C52 C53 C55 C56 -86.2(6) . . . . ?
C52 C53 C55 C54 102.6(6) . . . . ?
C54 C55 C56 C57 0.5(7) . . . . ?
C53 C55 C56 C57 -171.2(5) . . . . ?
C55 C56 C57 C58 3.4(8) . . . . ?
C55 C56 C57 C73 -179.7(5) . . . . ?
C56 C57 C58 C59 -2.7(8) . . . . ?
C73 C57 C58 C59 -179.6(6) . . . . ?
C57 C58 C59 C54 -1.8(8) . . . . ?
C57 C58 C59 C69 173.1(5) . . . . ?
O6 C54 C59 C58 -176.9(4) . . . . ?
C55 C54 C59 C58 5.7(7) . . . . ?
O6 C54 C59 C69 8.3(7) . . . . ?
C55 C54 C59 C69 -169.1(4) . . . . ?
C42 C41 C60 C61 108.6(5) . . . . ?
C40 C41 C60 C61 -71.0(6) . . . . ?
C42 C41 C60 C62 -9.9(8) . . . . ?
C40 C41 C60 C62 170.5(6) . . . . ?
C42 C41 C60 C63 -130.0(5) . . . . ?
C40 C41 C60 C63 50.4(7) . . . . ?
C51 C50 C65 C66 120.7(7) . . . . ?
C49 C50 C65 C66 -57.5(7) . . . . ?
C51 C50 C65 C67 -0.2(8) . . . . ?
C49 C50 C65 C67 -178.4(5) . . . . ?
C51 C50 C65 C68 -119.9(6) . . . . ?
C49 C50 C65 C68 61.9(7) . . . . ?
C58 C59 C69 C70 -108.8(5) . . . . ?
C54 C59 C69 C70 65.9(6) . . . . ?
C58 C59 C69 C71 129.3(5) . . . . ?
C54 C59 C69 C71 -56.0(6) . . . . ?
C58 C59 C69 C72 8.9(6) . . . . ?
C54 C59 C69 C72 -176.4(4) . . . . ?
O7 C74 C75 C76 -18.5(9) . . . . ?
C74 C75 C76 C77 31.6(10) . . . . ?
C75 C76 C77 O7 -34.2(10) . . . . ?
O8 C79 C80 O9 65.8(6) . . . . ?
O9 C81 C82 O10 -62.3(9) . . . . ?
O12 C93 C94 O13 -65.5(7) . . . . ?
O13 C95 C96 O14 65.2(7) . . . . ?
Ta2 C1 N1 C2 -135.2(11) . . . . ?
Ta1 C1 N1 C2 -146.1(5) . . . . ?
Ta2 C1 N1 Ta1 10.9(12) . . . . ?
C4 C2 N1 C1 -173.1(6) . . . . ?
C5 C2 N1 C1 66.0(7) . . . . ?
C3 C2 N1 C1 -52.6(7) . . . . ?
C4 C2 N1 Ta1 74.7(8) . . . . ?
C5 C2 N1 Ta1 -46.2(8) . . . . ?
C3 C2 N1 Ta1 -164.8(5) . . . . ?
C7 C6 O1 Ta1 -142.7(11) . . . . ?
C11 C6 O1 Ta1 41.8(15) . . . . ?
C14 C13 O2 Ta2 176.2(8) . . . . ?
C18 C13 O2 Ta2 -17.6(14) . . . . ?
Ta1 C13 O2 Ta2 -74.2(11) . . . . ?
C14 C13 O2 Ta1 -109.6(4) . . . . ?
C18 C13 O2 Ta1 56.6(4) . . . . ?
C25 C20 O3 Ta1 -175.5(4) . . . . ?
C21 C20 O3 Ta1 8.3(6) . . . . ?
C41 C40 O4 Ta2 -119.9(4) . . . . ?
C45 C40 O4 Ta2 62.5(6) . . . . ?
C48 C47 O5 Ta2 83.8(5) . . . . ?
C52 C47 O5 Ta2 -91.9(5) . . . . ?
C55 C54 O6 Ta2 -56.9(6) . . . . ?
C59 C54 O6 Ta2 125.8(4) . . . . ?
C76 C77 O7 C74 23.4(10) . . . . ?
C76 C77 O7 Na1 -153.2(6) . . . . ?
C75 C74 O7 C77 -2.7(10) . . . . ?
C75 C74 O7 Na1 174.0(5) . . . . ?
O9 Na1 O7 C77 -99.4(7) . . . . ?
O10 Na1 O7 C77 -159.9(7) . . . . ?
O8 Na1 O7 C77 -38.1(7) . . . . ?
O9 Na1 O7 C74 84.4(6) . . . . ?
O10 Na1 O7 C74 23.9(6) . . . . ?
O8 Na1 O7 C74 145.8(6) . . . . ?
C80 C79 O8 C78 -178.1(5) . . . . ?
C80 C79 O8 Na1 -46.4(6) . . . . ?
O7 Na1 O8 C79 -68.8(4) . . . . ?
O9 Na1 O8 C79 15.6(4) . . . . ?
O10 Na1 O8 C79 28.6(4) . . . . ?
O7 Na1 O8 C78 59.8(4) . . . . ?
O9 Na1 O8 C78 144.1(4) . . . . ?
O10 Na1 O8 C78 157.2(4) . . . . ?
C82 C81 O9 C80 -179.1(6) . . . . ?
C82 C81 O9 Na1 46.0(8) . . . . ?
C79 C80 O9 C81 171.7(6) . . . . ?
C79 C80 O9 Na1 -51.8(6) . . . . ?
O7 Na1 O9 C81 -109.0(5) . . . . ?
O10 Na1 O9 C81 -14.6(5) . . . . ?
O8 Na1 O9 C81 152.6(5) . . . . ?
O7 Na1 O9 C80 117.8(4) . . . . ?
O10 Na1 O9 C80 -147.8(4) . . . . ?
O8 Na1 O9 C80 19.3(4) . . . . ?
C81 C82 O10 C83 -170.9(6) . . . . ?
C81 C82 O10 Na1 49.2(7) . . . . ?
O7 Na1 O10 C82 66.6(5) . . . . ?
O9 Na1 O10 C82 -19.6(5) . . . . ?
O8 Na1 O10 C82 -32.9(5) . . . . ?
O7 Na1 O10 C83 -69.7(5) . . . . ?
O9 Na1 O10 C83 -156.0(5) . . . . ?
O8 Na1 O10 C83 -169.2(4) . . . . ?
C94 C93 O12 C92 -175.2(6) . . . . ?
C94 C93 O12 Na2 46.8(7) . . . . ?
O11 Na2 O12 C92 111.3(5) . . . . ?
O13 Na2 O12 C92 -150.1(5) . . . . ?
O14 Na2 O12 C92 -162.7(5) . . . . ?
O11 Na2 O12 C93 -113.1(5) . . . . ?
O13 Na2 O12 C93 -14.5(4) . . . . ?
O14 Na2 O12 C93 -27.0(5) . . . . ?
C93 C94 O13 C95 -175.5(6) . . . . ?
C93 C94 O13 Na2 51.3(6) . . . . ?
C96 C95 O13 C94 179.8(6) . . . . ?
C96 C95 O13 Na2 -48.5(7) . . . . ?
O11 Na2 O13 C94 61.7(4) . . . . ?
O12 Na2 O13 C94 -20.0(4) . . . . ?
O14 Na2 O13 C94 147.5(4) . . . . ?
O11 Na2 O13 C95 -69.6(5) . . . . ?
O12 Na2 O13 C95 -151.3(5) . . . . ?
O14 Na2 O13 C95 16.2(4) . . . . ?
C95 C96 O14 C97 178.5(6) . . . . ?
C95 C96 O14 Na2 -50.1(7) . . . . ?
O11 Na2 O14 C97 -114.4(5) . . . . ?
O12 Na2 O14 C97 161.6(5) . . . . ?
O13 Na2 O14 C97 149.0(5) . . . . ?
O11 Na2 O14 C96 115.4(5) . . . . ?
O12 Na2 O14 C96 31.4(5) . . . . ?
O13 Na2 O14 C96 18.7(4) . . . . ?
C6 O1 Ta1 N1 179.0(13) . . . . ?
C6 O1 Ta1 O3 81.8(13) . . . . ?
C6 O1 Ta1 C1 -139.3(13) . . . . ?
C6 O1 Ta1 O2 -57.1(13) . . . . ?
C6 O1 Ta1 C19 7.9(14) . . . . ?
C6 O1 Ta1 C13 -23.5(13) . . . . ?
C6 O1 Ta1 C18 0.4(13) . . . . ?
C6 O1 Ta1 Ta2 -97.8(13) . . . . ?
C1 N1 Ta1 O1 101.6(3) . . . . ?
C2 N1 Ta1 O1 -131.4(6) . . . . ?
C1 N1 Ta1 O3 -161.7(3) . . . . ?
C2 N1 Ta1 O3 -34.7(6) . . . . ?
C2 N1 Ta1 C1 127.0(7) . . . . ?
C1 N1 Ta1 O2 1.9(3) . . . . ?
C2 N1 Ta1 O2 128.9(6) . . . . ?
C1 N1 Ta1 C19 -84.7(3) . . . . ?
C2 N1 Ta1 C19 42.3(6) . . . . ?
C1 N1 Ta1 C13 -11.6(5) . . . . ?
C2 N1 Ta1 C13 115.5(6) . . . . ?
C1 N1 Ta1 C18 -80.9(4) . . . . ?
C2 N1 Ta1 C18 46.1(8) . . . . ?
C1 N1 Ta1 Ta2 -2.1(2) . . . . ?
C2 N1 Ta1 Ta2 124.9(6) . . . . ?
C20 O3 Ta1 O1 -154.6(4) . . . . ?
C20 O3 Ta1 N1 96.4(4) . . . . ?
C20 O3 Ta1 C1 80.9(4) . . . . ?
C20 O3 Ta1 O2 -62.4(4) . . . . ?
C20 O3 Ta1 C19 -15.1(4) . . . . ?
C20 O3 Ta1 C13 -71.3(4) . . . . ?
C20 O3 Ta1 C18 -51.1(4) . . . . ?
C20 O3 Ta1 Ta2 24.2(6) . . . . ?
N1 C1 Ta1 O1 -93.2(3) . . . . ?
Ta2 C1 Ta1 O1 90.1(2) . . . . ?
Ta2 C1 Ta1 N1 -176.8(4) . . . . ?
N1 C1 Ta1 O3 24.9(4) . . . . ?
Ta2 C1 Ta1 O3 -151.89(16) . . . . ?
N1 C1 Ta1 O2 -178.4(3) . . . . ?
Ta2 C1 Ta1 O2 4.83(16) . . . . ?
N1 C1 Ta1 C19 108.3(3) . . . . ?
Ta2 C1 Ta1 C19 -68.5(2) . . . . ?
N1 C1 Ta1 C13 174.7(3) . . . . ?
Ta2 C1 Ta1 C13 -2.1(3) . . . . ?
N1 C1 Ta1 C18 138.5(3) . . . . ?
Ta2 C1 Ta1 C18 -38.2(3) . . . . ?
N1 C1 Ta1 Ta2 176.8(4) . . . . ?
C13 O2 Ta1 O1 79.3(3) . . . . ?
Ta2 O2 Ta1 O1 -116.22(14) . . . . ?
C13 O2 Ta1 N1 -170.1(3) . . . . ?
Ta2 O2 Ta1 N1 -5.6(2) . . . . ?
C13 O2 Ta1 O3 -15.4(3) . . . . ?
Ta2 O2 Ta1 O3 149.12(16) . . . . ?
C13 O2 Ta1 C1 -168.9(3) . . . . ?
Ta2 O2 Ta1 C1 -4.40(15) . . . . ?
C13 O2 Ta1 C19 -62.8(3) . . . . ?
Ta2 O2 Ta1 C19 101.70(17) . . . . ?
Ta2 O2 Ta1 C13 164.5(3) . . . . ?
C13 O2 Ta1 C18 -28.4(3) . . . . ?
Ta2 O2 Ta1 C18 136.14(19) . . . . ?
C13 O2 Ta1 Ta2 -164.5(3) . . . . ?
C21 C19 Ta1 O1 98.9(4) . . . . ?
C18 C19 Ta1 O1 -12.6(4) . . . . ?
C21 C19 Ta1 N1 -72.0(4) . . . . ?
C18 C19 Ta1 N1 176.5(3) . . . . ?
C21 C19 Ta1 O3 18.2(3) . . . . ?
C18 C19 Ta1 O3 -93.3(3) . . . . ?
C21 C19 Ta1 C1 -112.4(3) . . . . ?
C18 C19 Ta1 C1 136.1(3) . . . . ?
C21 C19 Ta1 O2 168.2(4) . . . . ?
C18 C19 Ta1 O2 56.7(3) . . . . ?
C21 C19 Ta1 C13 134.3(4) . . . . ?
C18 C19 Ta1 C13 22.9(3) . . . . ?
C21 C19 Ta1 C18 111.5(4) . . . . ?
C21 C19 Ta1 Ta2 -148.7(3) . . . . ?
C18 C19 Ta1 Ta2 99.8(3) . . . . ?
O2 C13 Ta1 O1 -97.8(3) . . . . ?
C14 C13 Ta1 O1 11.2(4) . . . . ?
C18 C13 Ta1 O1 132.3(3) . . . . ?
O2 C13 Ta1 N1 20.5(5) . . . . ?
C14 C13 Ta1 N1 129.5(4) . . . . ?
C18 C13 Ta1 N1 -109.4(4) . . . . ?
O2 C13 Ta1 O3 169.6(2) . . . . ?
C14 C13 Ta1 O3 -81.4(4) . . . . ?
C18 C13 Ta1 O3 39.6(3) . . . . ?
O2 C13 Ta1 C1 12.4(3) . . . . ?
C14 C13 Ta1 C1 121.4(4) . . . . ?
C18 C13 Ta1 C1 -117.5(3) . . . . ?
C14 C13 Ta1 O2 109.0(5) . . . . ?
C18 C13 Ta1 O2 -129.9(4) . . . . ?
O2 C13 Ta1 C19 104.8(3) . . . . ?
C14 C13 Ta1 C19 -146.2(4) . . . . ?
C18 C13 Ta1 C19 -25.1(3) . . . . ?
O2 C13 Ta1 C18 129.9(4) . . . . ?
C14 C13 Ta1 C18 -121.1(5) . . . . ?
O2 C13 Ta1 Ta2 11.0(2) . . . . ?
C14 C13 Ta1 Ta2 120.0(4) . . . . ?
C18 C13 Ta1 Ta2 -118.9(3) . . . . ?
C13 C18 Ta1 O1 -49.1(3) . . . . ?
C17 C18 Ta1 O1 59.8(5) . . . . ?
C19 C18 Ta1 O1 171.5(3) . . . . ?
C13 C18 Ta1 N1 133.4(3) . . . . ?
C17 C18 Ta1 N1 -117.8(5) . . . . ?
C19 C18 Ta1 N1 -6.0(5) . . . . ?
C13 C18 Ta1 O3 -141.5(3) . . . . ?
C17 C18 Ta1 O3 -32.7(4) . . . . ?
C19 C18 Ta1 O3 79.1(3) . . . . ?
C13 C18 Ta1 C1 82.1(3) . . . . ?
C17 C18 Ta1 C1 -169.1(4) . . . . ?
C19 C18 Ta1 C1 -57.3(3) . . . . ?
C13 C18 Ta1 O2 29.9(3) . . . . ?
C17 C18 Ta1 O2 138.7(5) . . . . ?
C19 C18 Ta1 O2 -109.5(3) . . . . ?
C13 C18 Ta1 C19 139.4(4) . . . . ?
C17 C18 Ta1 C19 -111.8(6) . . . . ?
C17 C18 Ta1 C13 108.8(6) . . . . ?
C19 C18 Ta1 C13 -139.4(4) . . . . ?
C13 C18 Ta1 Ta2 58.9(3) . . . . ?
C17 C18 Ta1 Ta2 167.7(4) . . . . ?
C19 C18 Ta1 Ta2 -80.6(3) . . . . ?
N1 C1 Ta2 O5 168.2(12) . . . . ?
Ta1 C1 Ta2 O5 178.28(15) . . . . ?
N1 C1 Ta2 O6 79.2(13) . . . . ?
Ta1 C1 Ta2 O6 89.23(18) . . . . ?
N1 C1 Ta2 O4 -104.0(13) . . . . ?
Ta1 C1 Ta2 O4 -93.95(18) . . . . ?
N1 C1 Ta2 O2 -15.0(13) . . . . ?
Ta1 C1 Ta2 O2 -4.98(17) . . . . ?
N1 C1 Ta2 Ta1 -10.1(11) . . . . ?
C47 O5 Ta2 C1 -0.4(4) . . . . ?
C47 O5 Ta2 O6 107.6(4) . . . . ?
C47 O5 Ta2 O4 -110.4(4) . . . . ?
C47 O5 Ta2 O2 -164.4(6) . . . . ?
C47 O5 Ta2 Ta1 1.7(5) . . . . ?
C54 O6 Ta2 C1 112.3(4) . . . . ?
C54 O6 Ta2 O5 12.0(4) . . . . ?
C54 O6 Ta2 O4 -63.0(5) . . . . ?
C54 O6 Ta2 O2 -156.0(4) . . . . ?
C54 O6 Ta2 Ta1 157.9(4) . . . . ?
C40 O4 Ta2 C1 -105.9(4) . . . . ?
C40 O4 Ta2 O5 -6.3(4) . . . . ?
C40 O4 Ta2 O6 69.3(5) . . . . ?
C40 O4 Ta2 O2 164.1(4) . . . . ?
C40 O4 Ta2 Ta1 -152.7(4) . . . . ?
C13 O2 Ta2 C1 78.6(11) . . . . ?
Ta1 O2 Ta2 C1 4.80(16) . . . . ?
C13 O2 Ta2 O5 -117.1(11) . . . . ?
Ta1 O2 Ta2 O5 169.1(6) . . . . ?
C13 O2 Ta2 O6 -30.0(11) . . . . ?
Ta1 O2 Ta2 O6 -103.76(13) . . . . ?
C13 O2 Ta2 O4 -170.6(11) . . . . ?
Ta1 O2 Ta2 O4 115.57(14) . . . . ?
C13 O2 Ta2 Ta1 73.8(11) . . . . ?
O1 Ta1 Ta2 C1 -104.0(2) . . . . ?
N1 Ta1 Ta2 C1 2.1(2) . . . . ?
O3 Ta1 Ta2 C1 77.3(4) . . . . ?
O2 Ta1 Ta2 C1 -173.1(2) . . . . ?
C19 Ta1 Ta2 C1 115.3(2) . . . . ?
C13 Ta1 Ta2 C1 178.1(2) . . . . ?
C18 Ta1 Ta2 C1 150.3(2) . . . . ?
O1 Ta1 Ta2 O5 -106.9(2) . . . . ?
N1 Ta1 Ta2 O5 -0.9(2) . . . . ?
O3 Ta1 Ta2 O5 74.3(3) . . . . ?
C1 Ta1 Ta2 O5 -3.0(3) . . . . ?
O2 Ta1 Ta2 O5 -176.1(2) . . . . ?
C19 Ta1 Ta2 O5 112.3(2) . . . . ?
C13 Ta1 Ta2 O5 175.1(2) . . . . ?
C18 Ta1 Ta2 O5 147.3(2) . . . . ?
O1 Ta1 Ta2 O6 152.40(15) . . . . ?
N1 Ta1 Ta2 O6 -101.55(16) . . . . ?
O3 Ta1 Ta2 O6 -26.4(3) . . . . ?
C1 Ta1 Ta2 O6 -103.6(2) . . . . ?
O2 Ta1 Ta2 O6 83.25(16) . . . . ?
C19 Ta1 Ta2 O6 11.66(16) . . . . ?
C13 Ta1 Ta2 O6 74.46(15) . . . . ?
C18 Ta1 Ta2 O6 46.66(15) . . . . ?
O1 Ta1 Ta2 O4 -1.79(15) . . . . ?
N1 Ta1 Ta2 O4 104.26(16) . . . . ?
O3 Ta1 Ta2 O4 179.4(3) . . . . ?
C1 Ta1 Ta2 O4 102.2(2) . . . . ?
O2 Ta1 Ta2 O4 -70.94(17) . . . . ?
C19 Ta1 Ta2 O4 -142.53(16) . . . . ?
C13 Ta1 Ta2 O4 -79.73(15) . . . . ?
C18 Ta1 Ta2 O4 -107.53(15) . . . . ?
O1 Ta1 Ta2 O2 69.16(17) . . . . ?
N1 Ta1 Ta2 O2 175.20(18) . . . . ?
O3 Ta1 Ta2 O2 -109.6(3) . . . . ?
C1 Ta1 Ta2 O2 173.1(2) . . . . ?
C19 Ta1 Ta2 O2 -71.59(18) . . . . ?
C13 Ta1 Ta2 O2 -8.79(17) . . . . ?
C18 Ta1 Ta2 O2 -36.59(17) . . . . ?
C101 O15 C98 C99 -18(3) . . . . ?
O15 C98 C99 C100 23(3) . . . . ?
C98 C99 C100 C101 -19(3) . . . . ?
C98 O15 C101 C100 7(3) . . . . ?
C99 C100 C101 O15 9(3) . . . . ?
C105 O16 C102 C103 -25(3) . . . . ?
O16 C102 C103 C104 2(4) . . . . ?
C102 C103 C104 C105 22(4) . . . . ?
C103 C104 C105 O16 -38(4) . . . . ?
C102 O16 C105 C104 38(3) . . . . ?
O12 Na2 O11 C87 18.6(8) . . . . ?
O13 Na2 O11 C87 -41.9(8) . . . . ?
O14 Na2 O11 C87 -101.6(8) . . . . ?
O12 Na2 O11 C91 -29.7(18) . . . . ?
O13 Na2 O11 C91 -90.2(18) . . . . ?
O14 Na2 O11 C91 -149.9(18) . . . . ?
O12 Na2 O11 C88 121.7(14) . . . . ?
O13 Na2 O11 C88 61.2(14) . . . . ?
O14 Na2 O11 C88 1.5(14) . . . . ?
O12 Na2 O11 C84 -153.3(8) . . . . ?
O13 Na2 O11 C84 146.3(8) . . . . ?
O14 Na2 O11 C84 86.6(8) . . . . ?
C87 O11 C84 C85 -30.8(13) . . . . ?
C91 O11 C84 C85 2.9(17) . . . . ?
C88 O11 C84 C85 -101.3(15) . . . . ?
Na2 O11 C84 C85 142.4(9) . . . . ?
O11 C84 C85 C86 16.7(17) . . . . ?
C84 C85 C86 C87 1.4(18) . . . . ?
C91 O11 C87 C86 -32.0(17) . . . . ?
C88 O11 C87 C86 96.9(13) . . . . ?
C84 O11 C87 C86 33.7(12) . . . . ?
Na2 O11 C87 C86 -139.2(8) . . . . ?
C85 C86 C87 O11 -21.5(16) . . . . ?
C87 O11 C88 C89 -82.0(14) . . . . ?
C91 O11 C88 C89 -53(2) . . . . ?
C84 O11 C88 C89 32.4(12) . . . . ?
Na2 O11 C88 C89 149.8(9) . . . . ?
O11 C88 C89 C90 42(3) . . . . ?
C88 C89 C90 C91 -17(4) . . . . ?
C87 O11 C91 C90 96(3) . . . . ?
C88 O11 C91 C90 44(3) . . . . ?
C84 O11 C91 C90 -24(2) . . . . ?
Na2 O11 C91 C90 -160.1(19) . . . . ?
C89 C90 C91 O11 -15(4) . . . . ?

loop_
_platon_squeeze_void_nr
_platon_squeeze_void_average_x
_platon_squeeze_void_average_y
_platon_squeeze_void_average_z
_platon_squeeze_void_volume
_platon_squeeze_void_count_electrons
_platon_squeeze_void_content
1 0.500 0.500 1.000 592 51 ' '
2 0.247 0.281 0.638 15 1 ' '
3 0.753 0.719 0.362 15 1 ' '
